data_7042972
loop_
_publ_author_name
'Chile, L.-E.'
'Ebrahimi, T.'
'Wong, A.'
'Aluthge, D. C.'
'Hatzikiriakos, S. G.'
'Mehrkhodavandi, P.'

_publ_section_title
;
 Impact of aryloxy initiators on the living and immortal polymerization of
 lactide.
;
_journal_name_full 'Dalton transactions (Cambridge, England : 2003)'
_journal_paper_doi 10.1039/c7dt00990a
_journal_year 2017
_chemical_formula_moiety '2(C52 H82 Cl3 In2 N5 O5), 2(C H Cl3), 0.53(H2 O)'
_chemical_formula_sum 'C106 H167.07 Cl12 In4 N10 O10.53'
_chemical_formula_weight 2634.80
_space_group_crystal_system triclinic
_space_group_IT_number 2
_space_group_name_Hall '-P 1'
_space_group_name_H-M_alt 'P -1'
_symmetry_space_group_name_Hall '-P 1'
_symmetry_space_group_name_H-M 'P -1'
_atom_sites_solution_hydrogens mixed
_atom_sites_solution_primary dual
_audit_creation_date 2017-04-26
_audit_creation_method
;
Olex2 1.2
(compiled 2017.03.28 svn.r3405 for OlexSys, GUI svn.r5335)
;
_audit_update_record
;
2017-05-01 deposited with the CCDC.
2017-05-02 downloaded from the CCDC.
;
_cell_angle_alpha 111.592(3)
_cell_angle_beta 102.906(3)
_cell_angle_gamma 98.059(3)
_cell_formula_units_Z 2
_cell_length_a 17.446(2)
_cell_length_b 18.137(2)
_cell_length_c 21.873(3)
_cell_measurement_reflns_used 9388
_cell_measurement_temperature 90(2)
_cell_measurement_theta_max 21.53
_cell_measurement_theta_min 2.44
_cell_volume 6081.0(13)
_computing_molecular_graphics 'Olex2 (Dolomanov et al., 2009)'
_computing_publication_material 'Olex2 (Dolomanov et al., 2009)'
_computing_structure_refinement 'XL (Sheldrick, 2015)'
_computing_structure_solution 'XT (Sheldrick, 2015)'
_diffrn_ambient_temperature 90(2)
_diffrn_detector 'Bruker APEX2 area detector'
_diffrn_detector_area_resol_mean 7.9
_diffrn_detector_type 'CCD area detector'
_diffrn_measured_fraction_theta_full 0.986
_diffrn_measured_fraction_theta_max 0.986
_diffrn_measurement_device 'Bruker D8 Kappa diffractometer'
_diffrn_measurement_device_type DUO_Mo
_diffrn_measurement_method '\w and \f scans'
_diffrn_radiation_monochromator 'TRIUMPH curved-crystal'
_diffrn_radiation_probe x-ray
_diffrn_radiation_type MoK\a
_diffrn_radiation_wavelength 0.71073
_diffrn_reflns_av_R_equivalents 0.1037
_diffrn_reflns_av_unetI/netI 0.1151
_diffrn_reflns_Laue_measured_fraction_full 0.986
_diffrn_reflns_Laue_measured_fraction_max 0.986
_diffrn_reflns_limit_h_max 21
_diffrn_reflns_limit_h_min -21
_diffrn_reflns_limit_k_max 22
_diffrn_reflns_limit_k_min -22
_diffrn_reflns_limit_l_max 26
_diffrn_reflns_limit_l_min -26
_diffrn_reflns_number 102117
_diffrn_reflns_point_group_measured_fraction_full 0.986
_diffrn_reflns_point_group_measured_fraction_max 0.986
_diffrn_reflns_theta_full 25.831
_diffrn_reflns_theta_max 25.831
_diffrn_reflns_theta_min 1.049
_diffrn_source 'sealed X-ray tube'
_diffrn_standards_number 0
_exptl_absorpt_coefficient_mu 1.069
_exptl_absorpt_correction_T_max 0.889
_exptl_absorpt_correction_T_min 0.750
_exptl_absorpt_correction_type multi-scan
_exptl_absorpt_process_details
'SADABS-2014/5 (Bruker,2014/5) was used for absorption correction. wR2(int) was 0.0787 before and 0.0618 after correction. The Ratio of minimum to maximum transmission is 0.8433. The \l/2 correction factor is 0.00150.'
_exptl_crystal_colour colourless
_exptl_crystal_colour_primary colourless
_exptl_crystal_density_diffrn 1.439
_exptl_crystal_description needles
_exptl_crystal_F_000 2715
_exptl_crystal_size_max 0.42
_exptl_crystal_size_mid 0.12
_exptl_crystal_size_min 0.11
_refine_diff_density_max 1.385
_refine_diff_density_min -1.750
_refine_diff_density_rms 0.129
_refine_ls_extinction_method none
_refine_ls_goodness_of_fit_ref 1.003
_refine_ls_hydrogen_treatment constr
_refine_ls_matrix_type full
_refine_ls_number_parameters 1386
_refine_ls_number_reflns 23130
_refine_ls_number_restraints 2295
_refine_ls_restrained_S_all 0.959
_refine_ls_R_factor_all 0.1180
_refine_ls_R_factor_gt 0.0544
_refine_ls_shift/su_max 0.001
_refine_ls_shift/su_mean 0.000
_refine_ls_structure_factor_coef Fsqd
_refine_ls_weighting_details 'w=1/[\s^2^(Fo^2^)+(0.0362P)^2^+10.7912P] where P=(Fo^2^+2Fc^2^)/3'
_refine_ls_weighting_scheme calc
_refine_ls_wR_factor_gt 0.0944
_refine_ls_wR_factor_ref 0.1131
_reflns_Friedel_coverage 0.000
_reflns_number_gt 14068
_reflns_number_total 23130
_reflns_threshold_expression 'I > 2\s(I)'
_cod_data_source_file c7dt00990a2.cif
_cod_data_source_block pm146_5
_cod_original_cell_volume 6081.0(14)
_cod_database_code 7042972
_shelx_shelxl_version_number 2016/6
_shelx_space_group_comment
;
The symmetry employed for this shelxl refinement is uniquely defined
by the following loop, which should always be used as a source of
symmetry information in preference to the above space-group names.
They are only intended as comments.
;
_olex2_refinement_description
;
1. Fixed Uiso
 At 1.2 times of:
  All C(H) groups, All C(H,H) groups, All N(H) groups
 At 1.5 times of:
  All C(H,H,H) groups, All O(H,H) groups
2. Restrained distances
 Cl10-C106 \\sim Cl12-C106 \\sim Cl11-C106
 with sigma of 0.01
 Cl13-C107 \\sim Cl15-C107 \\sim Cl14-C107
 with sigma of 0.01
3. Uiso/Uaniso restraints and constraints
All non-hydrogen atoms have similar U: within 2A with sigma of 0.04 and sigma
for terminal atoms of 0.08
Uanis(C46A) \\sim Ueq: with sigma of 0.01 and sigma for terminal atoms of 0.02
Uanis(C107) = Uanis(Cl12)
4. Rigid body (RIGU) restrains
 All non-hydrogen atoms
 with sigma for 1-2 distances of 0.004 and sigma for 1-3 distances of 0.004
5. Others
 Sof(Cl13)=Sof(Cl14)=Sof(Cl15)=Sof(C107)=Sof(H107)=1-FVAR(1)
 Sof(Cl10)=Sof(Cl11)=Sof(Cl12)=Sof(C106)=Sof(H106)=FVAR(1)
 Sof(C46A)=Sof(H46D)=Sof(H46E)=Sof(H46F)=Sof(C47A)=Sof(H47D)=Sof(H47E)=
 Sof(H47F)=Sof(C48A)=Sof(H48D)=Sof(H48E)=Sof(H48F)=1-FVAR(2)
 Sof(C46)=Sof(H46A)=Sof(H46B)=Sof(H46C)=Sof(C47)=Sof(H47A)=Sof(H47B)=Sof(H47C)=
 Sof(C48)=Sof(H48A)=Sof(H48B)=Sof(H48C)=FVAR(2)
 Sof(O11)=Sof(H11C)=Sof(H11D)=FVAR(3)
6.a Free rotating group:
 O11(H11C,H11D)
6.b Ternary CH refined with riding coordinates:
 N2(H2), N4(H4), C9(H9), C14(H14), C32(H32), C33(H33), N7(H7), N9(H9A),
 C61(H61), C62(H62), C84(H84), C85(H85), C105(H105), C106(H106), C107(H107)
6.c Secondary CH2 refined with riding coordinates:
 C10(H10A,H10B), C11(H11A,H11B), C12(H12A,H12B), C13(H13A,H13B), C15(H15A,
 H15B), C34(H34A,H34B), C35(H35A,H35B), C36(H36A,H36B), C37(H37A,H37B),
 C38(H38A,H38B), C63(H63A,H63B), C64(H64A,H64B), C65(H65A,H65B), C66(H66A,H66B),
  C67(H67A,H67B), C86(H86A,H86B), C87(H87A,H87B), C88(H88A,H88B), C89(H89A,
 H89B), C90(H90A,H90B)
6.d Aromatic/amide H refined with riding coordinates:
 C2(H2A), C3(H3), C5(H5), C6(H6), C19(H19), C21(H21), C42(H42), C44(H44),
 C54(H54), C55(H55), C57(H57), C58(H58), C71(H71), C73(H73), C94(H94), C96(H96)
6.e Idealised Me refined as rotating group:
 C7(H7A,H7B,H7C), C8(H8A,H8B,H8C), C23(H23A,H23B,H23C), C24(H24A,H24B,H24C),
 C25(H25A,H25B,H25C), C27(H27A,H27B,H27C), C28(H28A,H28B,H28C), C29(H29A,H29B,
 H29C), C30(H30A,H30B,H30C), C31(H31A,H31B,H31C), C50(H50A,H50B,H50C), C51(H51A,
 H51B,H51C), C52(H52A,H52B,H52C), C46(H46A,H46B,H46C), C47(H47A,H47B,H47C),
 C48(H48A,H48B,H48C), C46A(H46D,H46E,H46F), C47A(H47D,H47E,H47F), C48A(H48D,
 H48E,H48F), C59(H59A,H59B,H59C), C60(H60A,H60B,H60C), C75(H75A,H75B,H75C),
 C76(H76A,H76B,H76C), C77(H77A,H77B,H77C), C79(H79A,H79B,H79C), C80(H80A,H80B,
 H80C), C81(H81A,H81B,H81C), C82(H82A,H82B,H82C), C83(H83A,H83B,H83C), C98(H98A,
 H98B,H98C), C99(H99A,H99B,H99C), C100(H10C,H10D,H10E), C102(H10F,H10G,H10H),
 C103(H10I,H10J,H10K), C104(H10L,H10M,H10N)
;
_olex2_submission_special_instructions 'No special instructions were received'

loop_
_space_group_symop_operation_xyz
'x, y, z'
'-x, -y, -z'

loop_
_atom_site_label
_atom_site_type_symbol
_atom_site_fract_x
_atom_site_fract_y
_atom_site_fract_z
_atom_site_U_iso_or_equiv
_atom_site_adp_type
_atom_site_occupancy
_atom_site_site_symmetry_order
_atom_site_calc_flag
_atom_site_refinement_flags_posn
_atom_site_refinement_flags_adp
_atom_site_refinement_flags_occupancy
_atom_site_disorder_assembly
_atom_site_disorder_group
In1 In -0.10072(2) 0.25334(2) 1.03081(2) 0.01730(10) Uani 1 1 d . U . . .
In2 In 0.11367(2) 0.27721(2) 1.02905(2) 0.01545(10) Uani 1 1 d . U . . .
Cl1 Cl -0.10734(9) 0.11758(8) 1.02704(7) 0.0220(3) Uani 1 1 d . U . . .
Cl2 Cl 0.13400(9) 0.41741(8) 1.04222(7) 0.0263(3) Uani 1 1 d . U . . .
Cl3 Cl 0.04039(8) 0.31228(8) 1.12503(7) 0.0203(3) Uani 1 1 d . U . . .
O2 O 0.1424(2) 0.2310(2) 0.93778(18) 0.0200(9) Uani 1 1 d . U . . .
O1 O -0.1994(2) 0.2167(2) 0.94467(19) 0.0235(9) Uani 1 1 d . U . . .
O3 O -0.0154(2) 0.2449(2) 0.96999(19) 0.0195(8) Uani 1 1 d . U . . .
O4 O -0.1618(3) 0.0714(3) 0.6496(2) 0.0420(12) Uani 1 1 d . U . . .
O5 O -0.0929(4) 0.1864(4) 0.6610(3) 0.080(2) Uani 1 1 d . U . . .
N1 N -0.1524(3) 0.3040(3) 1.1225(2) 0.0220(11) Uani 1 1 d . U . . .
N2 N -0.0936(3) 0.3841(3) 1.0460(2) 0.0205(10) Uani 1 1 d . U . . .
H2 H -0.034752 0.411669 1.060087 0.025 Uiso 1 1 calc R . . . .
N3 N 0.2275(3) 0.2917(3) 1.1158(2) 0.0183(10) Uani 1 1 d . U . . .
N4 N 0.0952(3) 0.1515(3) 1.0288(2) 0.0154(10) Uani 1 1 d . U . . .
H4 H 0.041547 0.138936 1.036692 0.019 Uiso 1 1 calc R . . . .
N5 N -0.1161(3) 0.1396(4) 0.6848(3) 0.0379(13) Uani 1 1 d . U . . .
C1 C -0.0406(3) 0.2191(3) 0.9005(3) 0.0192(12) Uani 1 1 d . U . . .
C2 C -0.0938(3) 0.1435(3) 0.8587(3) 0.0225(13) Uani 1 1 d . U . . .
H2A H -0.112942 0.109206 0.878827 0.027 Uiso 1 1 calc R . . . .
C3 C -0.1193(4) 0.1176(4) 0.7883(3) 0.0243(13) Uani 1 1 d . U . . .
H3 H -0.156397 0.066005 0.759932 0.029 Uiso 1 1 calc R . . . .
C4 C -0.0904(4) 0.1675(4) 0.7595(3) 0.0258(13) Uani 1 1 d . U . . .
C5 C -0.0383(4) 0.2431(4) 0.7999(3) 0.0317(15) Uani 1 1 d . U . . .
H5 H -0.019851 0.276980 0.779133 0.038 Uiso 1 1 calc R . . . .
C6 C -0.0128(4) 0.2696(4) 0.8704(3) 0.0277(14) Uani 1 1 d . U . . .
H6 H 0.023447 0.321750 0.898473 0.033 Uiso 1 1 calc R . . . .
C7 C -0.1267(4) 0.2686(4) 1.1735(3) 0.0314(15) Uani 1 1 d . U . . .
H7A H -0.141019 0.208814 1.149815 0.047 Uiso 1 1 calc GR . . . .
H7B H -0.154394 0.285475 1.208901 0.047 Uiso 1 1 calc GR . . . .
H7C H -0.067920 0.288472 1.195152 0.047 Uiso 1 1 calc GR . . . .
C8 C -0.2421(3) 0.2783(4) 1.0949(3) 0.0271(14) Uani 1 1 d . U . . .
H8A H -0.260504 0.303364 1.063353 0.041 Uiso 1 1 calc GR . . . .
H8B H -0.265635 0.295953 1.133086 0.041 Uiso 1 1 calc GR . . . .
H8C H -0.259449 0.218609 1.070175 0.041 Uiso 1 1 calc GR . . . .
C9 C -0.1197(4) 0.3949(3) 1.1552(3) 0.0241(13) Uani 1 1 d . U . . .
H9 H -0.060549 0.405463 1.178584 0.029 Uiso 1 1 calc R . . . .
C10 C -0.1565(4) 0.4405(4) 1.2103(3) 0.0371(16) Uani 1 1 d . U . . .
H10A H -0.150384 0.418015 1.245563 0.045 Uiso 1 1 calc R . . . .
H10B H -0.215104 0.432758 1.189267 0.045 Uiso 1 1 calc R . . . .
C11 C -0.1148(4) 0.5316(4) 1.2445(4) 0.0490(18) Uani 1 1 d . U . . .
H11A H -0.140692 0.560631 1.279097 0.059 Uiso 1 1 calc R . . . .
H11B H -0.057031 0.539730 1.268504 0.059 Uiso 1 1 calc R . . . .
C12 C -0.1210(4) 0.5669(4) 1.1912(4) 0.0471(18) Uani 1 1 d . U . . .
H12A H -0.091102 0.625199 1.214021 0.056 Uiso 1 1 calc R . . . .
H12B H -0.178621 0.564039 1.170895 0.056 Uiso 1 1 calc R . . . .
C13 C -0.0866(4) 0.5213(3) 1.1342(3) 0.0354(16) Uani 1 1 d . U . . .
H13A H -0.027319 0.530670 1.153331 0.043 Uiso 1 1 calc R . . . .
H13B H -0.096245 0.542929 1.098385 0.043 Uiso 1 1 calc R . . . .
C14 C -0.1258(4) 0.4294(3) 1.1014(3) 0.0264(13) Uani 1 1 d . U . . .
H14 H -0.184876 0.422224 1.079808 0.032 Uiso 1 1 calc R . . . .
C15 C -0.1322(3) 0.3853(3) 0.9776(3) 0.0219(13) Uani 1 1 d . U . . .
H15A H -0.124037 0.442818 0.983122 0.026 Uiso 1 1 calc R . . . .
H15B H -0.104609 0.357146 0.944142 0.026 Uiso 1 1 calc R . . . .
C16 C -0.2215(3) 0.3450(3) 0.9490(3) 0.0229(13) Uani 1 1 d . U . . .
C17 C -0.2499(3) 0.2610(3) 0.9296(3) 0.0217(13) Uani 1 1 d . U . . .
C18 C -0.3327(3) 0.2233(3) 0.8936(3) 0.0232(13) Uani 1 1 d . U . . .
C19 C -0.3834(4) 0.2726(4) 0.8818(3) 0.0267(14) Uani 1 1 d . U . . .
H19 H -0.439147 0.247236 0.857542 0.032 Uiso 1 1 calc R . . . .
C20 C -0.3576(4) 0.3563(4) 0.9033(3) 0.0257(13) Uani 1 1 d . U . . .
C21 C -0.2761(4) 0.3920(4) 0.9367(3) 0.0267(14) Uani 1 1 d . U . . .
H21 H -0.256403 0.449205 0.951746 0.032 Uiso 1 1 calc R . . . .
C22 C -0.4186(4) 0.4069(4) 0.8919(3) 0.0325(15) Uani 1 1 d . U . . .
C23 C -0.4702(6) 0.4107(6) 0.9406(4) 0.086(3) Uani 1 1 d . U . . .
H23A H -0.495137 0.355006 0.933259 0.129 Uiso 1 1 calc GR . . . .
H23B H -0.512677 0.438534 0.931357 0.129 Uiso 1 1 calc GR . . . .
H23C H -0.435678 0.440841 0.988424 0.129 Uiso 1 1 calc GR . . . .
C24 C -0.3774(5) 0.4913(4) 0.9038(6) 0.100(4) Uani 1 1 d . U . . .
H24A H -0.418161 0.522012 0.897512 0.149 Uiso 1 1 calc GR . . . .
H24B H -0.346617 0.487736 0.870824 0.149 Uiso 1 1 calc GR . . . .
H24C H -0.340303 0.519287 0.950829 0.149 Uiso 1 1 calc GR . . . .
C25 C -0.4761(4) 0.3652(4) 0.8184(3) 0.0393(17) Uani 1 1 d . U . . .
H25A H -0.503246 0.309440 0.809231 0.059 Uiso 1 1 calc GR . . . .
H25B H -0.445176 0.363095 0.785749 0.059 Uiso 1 1 calc GR . . . .
H25C H -0.516878 0.396251 0.812972 0.059 Uiso 1 1 calc GR . . . .
C26 C -0.3654(4) 0.1297(4) 0.8653(3) 0.0308(14) Uani 1 1 d . U . . .
C27 C -0.3560(4) 0.1024(4) 0.9248(3) 0.0379(17) Uani 1 1 d . U . . .
H27A H -0.298306 0.114949 0.949690 0.057 Uiso 1 1 calc GR . . . .
H27B H -0.379290 0.043411 0.906293 0.057 Uiso 1 1 calc GR . . . .
H27C H -0.384374 0.131586 0.956457 0.057 Uiso 1 1 calc GR . . . .
C28 C -0.3193(4) 0.0852(4) 0.8175(3) 0.0354(16) Uani 1 1 d . U . . .
H28A H -0.325882 0.101349 0.778863 0.053 Uiso 1 1 calc GR . . . .
H28B H -0.340905 0.026034 0.799869 0.053 Uiso 1 1 calc GR . . . .
H28C H -0.261648 0.099782 0.843008 0.053 Uiso 1 1 calc GR . . . .
C29 C -0.4560(4) 0.1025(4) 0.8251(3) 0.0391(17) Uani 1 1 d . U . . .
H29A H -0.486475 0.131101 0.854799 0.059 Uiso 1 1 calc GR . . . .
H29B H -0.475246 0.043324 0.809846 0.059 Uiso 1 1 calc GR . . . .
H29C H -0.463964 0.115577 0.784785 0.059 Uiso 1 1 calc GR . . . .
C30 C 0.2506(4) 0.3754(3) 1.1718(3) 0.0245(14) Uani 1 1 d . U . . .
H30A H 0.263479 0.415602 1.153209 0.037 Uiso 1 1 calc GR . . . .
H30B H 0.298270 0.380602 1.208184 0.037 Uiso 1 1 calc GR . . . .
H30C H 0.205418 0.385177 1.190895 0.037 Uiso 1 1 calc GR . . . .
C31 C 0.2959(3) 0.2777(4) 1.0869(3) 0.0265(14) Uani 1 1 d . U . . .
H31A H 0.283402 0.220638 1.053517 0.040 Uiso 1 1 calc GR . . . .
H31B H 0.345283 0.289160 1.124112 0.040 Uiso 1 1 calc GR . . . .
H31C H 0.304322 0.314003 1.063792 0.040 Uiso 1 1 calc GR . . . .
C32 C 0.2019(3) 0.2298(3) 1.1433(3) 0.0178(12) Uani 1 1 d . U . . .
H32 H 0.162128 0.249500 1.168136 0.021 Uiso 1 1 calc R . . . .
C33 C 0.1580(3) 0.1466(3) 1.0853(3) 0.0161(11) Uani 1 1 d . U . . .
H33 H 0.199325 0.122398 1.064917 0.019 Uiso 1 1 calc R . . . .
C34 C 0.1205(3) 0.0892(3) 1.1135(3) 0.0207(13) Uani 1 1 d . U . . .
H34A H 0.078412 0.111022 1.133324 0.025 Uiso 1 1 calc R . . . .
H34B H 0.094039 0.034653 1.075364 0.025 Uiso 1 1 calc R . . . .
C35 C 0.1853(4) 0.0809(3) 1.1688(3) 0.0230(13) Uani 1 1 d . U . . .
H35A H 0.158800 0.048439 1.189562 0.028 Uiso 1 1 calc R . . . .
H35B H 0.222232 0.051035 1.147173 0.028 Uiso 1 1 calc R . . . .
C36 C 0.2339(4) 0.1627(3) 1.2246(3) 0.0246(13) Uani 1 1 d . U . . .
H36A H 0.278260 0.154635 1.256784 0.030 Uiso 1 1 calc R . . . .
H36B H 0.198555 0.189112 1.251020 0.030 Uiso 1 1 calc R . . . .
C37 C 0.2704(4) 0.2197(3) 1.1948(3) 0.0225(13) Uani 1 1 d . U . . .
H37A H 0.300047 0.273716 1.232441 0.027 Uiso 1 1 calc R . . . .
H37B H 0.309238 0.195817 1.171405 0.027 Uiso 1 1 calc R . . . .
C38 C 0.0898(3) 0.0903(3) 0.9595(3) 0.0161(12) Uani 1 1 d . U . . .
H38A H 0.042886 0.091429 0.925042 0.019 Uiso 1 1 calc R . . . .
H38B H 0.080063 0.035026 0.959235 0.019 Uiso 1 1 calc R . . . .
C39 C 0.1651(3) 0.1052(3) 0.9388(3) 0.0153(11) Uani 1 1 d . U . . .
C40 C 0.1841(3) 0.1732(3) 0.9242(3) 0.0172(12) Uani 1 1 d . U . . .
C41 C 0.2461(3) 0.1780(3) 0.8923(3) 0.0199(12) Uani 1 1 d . U . . .
C42 C 0.2931(3) 0.1221(3) 0.8872(3) 0.0221(13) Uani 1 1 d . U . . .
H42 H 0.336382 0.126954 0.868059 0.027 Uiso 1 1 calc R . . . .
C43 C 0.2810(3) 0.0592(3) 0.9085(3) 0.0193(12) Uani 1 1 d . U . . .
C44 C 0.2140(3) 0.0497(3) 0.9314(3) 0.0183(12) Uani 1 1 d . U . . .
H44 H 0.200995 0.004322 0.942373 0.022 Uiso 1 1 calc R . . . .
C45 C 0.3394(4) 0.0041(4) 0.9062(3) 0.0284(14) Uani 1 1 d . U . . .
C49 C 0.2590(4) 0.2437(4) 0.8636(3) 0.0278(14) Uani 1 1 d . U . . .
C50 C 0.2879(4) 0.3299(4) 0.9231(3) 0.0404(17) Uani 1 1 d . U . . .
H50A H 0.247444 0.339005 0.947938 0.061 Uiso 1 1 calc GR . . . .
H50B H 0.295068 0.371001 0.904364 0.061 Uiso 1 1 calc GR . . . .
H50C H 0.339733 0.334417 0.954740 0.061 Uiso 1 1 calc GR . . . .
C51 C 0.3226(4) 0.2319(4) 0.8250(4) 0.0397(18) Uani 1 1 d . U . . .
H51A H 0.374880 0.237989 0.856774 0.060 Uiso 1 1 calc GR . . . .
H51B H 0.327989 0.272996 0.806068 0.060 Uiso 1 1 calc GR . . . .
H51C H 0.305579 0.177054 0.787297 0.060 Uiso 1 1 calc GR . . . .
C52 C 0.1790(4) 0.2361(4) 0.8136(3) 0.0387(17) Uani 1 1 d . U . . .
H52A H 0.160637 0.180985 0.776422 0.058 Uiso 1 1 calc GR . . . .
H52B H 0.186666 0.276454 0.794169 0.058 Uiso 1 1 calc GR . . . .
H52C H 0.138256 0.246141 0.838118 0.058 Uiso 1 1 calc GR . . . .
C46 C 0.4244(5) 0.0554(6) 0.9569(5) 0.039(2) Uani 0.740(9) 1 d . U P A 1
H46A H 0.441590 0.102633 0.947162 0.058 Uiso 0.740(9) 1 calc GR . P A 1
H46B H 0.463585 0.021505 0.951292 0.058 Uiso 0.740(9) 1 calc GR . P A 1
H46C H 0.421645 0.074481 1.004349 0.058 Uiso 0.740(9) 1 calc GR . P A 1
C47 C 0.3122(6) -0.0677(6) 0.9197(6) 0.043(3) Uani 0.740(9) 1 d . U P A 1
H47A H 0.308681 -0.049340 0.966840 0.064 Uiso 0.740(9) 1 calc GR . P A 1
H47B H 0.351110 -0.101910 0.914018 0.064 Uiso 0.740(9) 1 calc GR . P A 1
H47C H 0.258726 -0.099510 0.887083 0.064 Uiso 0.740(9) 1 calc GR . P A 1
C48 C 0.3518(5) -0.0300(5) 0.8325(4) 0.028(2) Uani 0.740(9) 1 d . U P A 1
H48A H 0.299882 -0.063188 0.797907 0.043 Uiso 0.740(9) 1 calc GR . P A 1
H48B H 0.391035 -0.063889 0.831589 0.043 Uiso 0.740(9) 1 calc GR . P A 1
H48C H 0.372236 0.015762 0.822086 0.043 Uiso 0.740(9) 1 calc GR . P A 1
C46A C 0.3701(15) 0.0151(18) 0.9895(13) 0.040(6) Uani 0.260(9) 1 d . U P A 2
H46D H 0.396741 0.072633 1.019807 0.061 Uiso 0.260(9) 1 calc GR . P A 2
H46E H 0.408231 -0.018753 0.993903 0.061 Uiso 0.260(9) 1 calc GR . P A 2
H46F H 0.322808 -0.002081 1.002700 0.061 Uiso 0.260(9) 1 calc GR . P A 2
C47A C 0.2900(18) -0.0871(17) 0.865(2) 0.057(8) Uani 0.260(9) 1 d . U P A 2
H47D H 0.244464 -0.096917 0.882299 0.086 Uiso 0.260(9) 1 calc GR . P A 2
H47E H 0.325315 -0.123282 0.869638 0.086 Uiso 0.260(9) 1 calc GR . P A 2
H47F H 0.269160 -0.098091 0.815806 0.086 Uiso 0.260(9) 1 calc GR . P A 2
C48A C 0.4088(15) 0.0257(18) 0.8887(15) 0.042(7) Uani 0.260(9) 1 d . U P A 2
H48D H 0.393690 0.015018 0.839730 0.063 Uiso 0.260(9) 1 calc GR . P A 2
H48E H 0.446875 -0.006751 0.897527 0.063 Uiso 0.260(9) 1 calc GR . P A 2
H48F H 0.434573 0.083955 0.916493 0.063 Uiso 0.260(9) 1 calc GR . P A 2
In3 In 0.35594(2) 0.30364(3) 0.53592(2) 0.02074(11) Uani 1 1 d . U . . .
In4 In 0.53713(3) 0.21642(3) 0.54160(2) 0.02714(12) Uani 1 1 d . U . . .
Cl4 Cl 0.41385(12) 0.44859(10) 0.59061(9) 0.0475(5) Uani 1 1 d . U . . .
Cl5 Cl 0.44414(9) 0.08336(10) 0.48812(9) 0.0389(4) Uani 1 1 d . U . . .
Cl6 Cl 0.45671(9) 0.27532(10) 0.62829(8) 0.0312(4) Uani 1 1 d . U . . .
O6 O 0.2837(2) 0.3048(2) 0.44697(18) 0.0204(9) Uani 1 1 d . U . . .
O7 O 0.5965(2) 0.1921(2) 0.4665(2) 0.0277(10) Uani 1 1 d . U . . .
O8 O 0.4523(2) 0.2700(2) 0.48946(19) 0.0237(9) Uani 1 1 d . U . . .
O9 O 0.4587(3) 0.3632(3) 0.2423(2) 0.0440(12) Uani 1 1 d . U . . .
O10 O 0.4722(3) 0.2384(3) 0.1998(2) 0.0505(13) Uani 1 1 d . U . . .
N6 N 0.2705(3) 0.3102(3) 0.6055(2) 0.0257(11) Uani 1 1 d . U . . .
N7 N 0.2893(3) 0.1727(3) 0.4967(2) 0.0217(11) Uani 1 1 d . U . . .
H7 H 0.328695 0.143269 0.511987 0.026 Uiso 1 1 calc R . . . .
N8 N 0.6197(3) 0.1928(4) 0.6281(3) 0.0399(13) Uani 1 1 d . U . . .
N9 N 0.6317(3) 0.3363(3) 0.6006(2) 0.0250(11) Uani 1 1 d . U . . .
H9A H 0.605322 0.378913 0.625049 0.030 Uiso 1 1 calc R . . . .
N10 N 0.4651(3) 0.2970(4) 0.2463(3) 0.0393(13) Uani 1 1 d . U . . .
C53 C 0.4537(3) 0.2762(4) 0.4291(3) 0.0247(13) Uani 1 1 d . U . . .
C54 C 0.4532(4) 0.2067(4) 0.3720(3) 0.0317(15) Uani 1 1 d . U . . .
H54 H 0.449633 0.155252 0.374535 0.038 Uiso 1 1 calc R . . . .
C55 C 0.4579(4) 0.2139(4) 0.3122(3) 0.0322(15) Uani 1 1 d . U . . .
H55 H 0.459036 0.168206 0.273360 0.039 Uiso 1 1 calc R . . . .
C56 C 0.4611(3) 0.2901(4) 0.3107(3) 0.0297(14) Uani 1 1 d . U . . .
C57 C 0.4605(4) 0.3580(4) 0.3650(3) 0.0331(15) Uani 1 1 d . U . . .
H57 H 0.461747 0.408696 0.361282 0.040 Uiso 1 1 calc R . . . .
C58 C 0.4580(3) 0.3516(4) 0.4259(3) 0.0284(14) Uani 1 1 d . U . . .
H58 H 0.459342 0.398323 0.464927 0.034 Uiso 1 1 calc R . . . .
C59 C 0.2060(4) 0.3456(4) 0.5784(3) 0.0347(16) Uani 1 1 d . U . . .
H59A H 0.177006 0.309187 0.530125 0.052 Uiso 1 1 calc GR . . . .
H59B H 0.230724 0.399308 0.581514 0.052 Uiso 1 1 calc GR . . . .
H59C H 0.167810 0.351532 0.605607 0.052 Uiso 1 1 calc GR . . . .
C60 C 0.3122(4) 0.3679(4) 0.6785(3) 0.0401(17) Uani 1 1 d . U . . .
H60A H 0.336143 0.421243 0.680459 0.060 Uiso 1 1 calc GR . . . .
H60B H 0.355102 0.346467 0.698370 0.060 Uiso 1 1 calc GR . . . .
H60C H 0.272942 0.373990 0.704681 0.060 Uiso 1 1 calc GR . . . .
C61 C 0.2410(4) 0.2257(4) 0.5991(3) 0.0282(13) Uani 1 1 d . U . . .
H61 H 0.286595 0.213410 0.627497 0.034 Uiso 1 1 calc R . . . .
C62 C 0.2212(4) 0.1632(4) 0.5261(3) 0.0259(13) Uani 1 1 d . U . . .
H62 H 0.173727 0.173536 0.498015 0.031 Uiso 1 1 calc R . . . .
C63 C 0.1953(4) 0.0769(4) 0.5209(3) 0.0385(16) Uani 1 1 d . U . . .
H63A H 0.180401 0.037689 0.471998 0.046 Uiso 1 1 calc R . . . .
H63B H 0.241676 0.064153 0.547051 0.046 Uiso 1 1 calc R . . . .
C64 C 0.1241(4) 0.0659(5) 0.5482(3) 0.0492(19) Uani 1 1 d . U . . .
H64A H 0.111770 0.010116 0.546577 0.059 Uiso 1 1 calc R . . . .
H64B H 0.075631 0.072524 0.519076 0.059 Uiso 1 1 calc R . . . .
C65 C 0.1443(5) 0.1291(4) 0.6223(4) 0.0487(19) Uani 1 1 d . U . . .
H65A H 0.096552 0.123734 0.639078 0.058 Uiso 1 1 calc R . . . .
H65B H 0.189460 0.118877 0.652112 0.058 Uiso 1 1 calc R . . . .
C66 C 0.1685(4) 0.2155(4) 0.6268(3) 0.0384(16) Uani 1 1 d . U . . .
H66A H 0.182942 0.255346 0.675372 0.046 Uiso 1 1 calc R . . . .
H66B H 0.121897 0.227096 0.599805 0.046 Uiso 1 1 calc R . . . .
C67 C 0.2635(3) 0.1361(3) 0.4196(3) 0.0183(12) Uani 1 1 d . U . . .
H67A H 0.244176 0.076032 0.401962 0.022 Uiso 1 1 calc R . . . .
H67B H 0.310699 0.147761 0.403613 0.022 Uiso 1 1 calc R . . . .
C68 C 0.1970(3) 0.1697(3) 0.3909(3) 0.0192(12) Uani 1 1 d . U . . .
C69 C 0.2111(3) 0.2538(3) 0.4058(3) 0.0196(12) Uani 1 1 d . U . . .
C70 C 0.1500(3) 0.2813(3) 0.3735(3) 0.0191(12) Uani 1 1 d . U . . .
C71 C 0.0743(3) 0.2267(3) 0.3346(3) 0.0233(13) Uani 1 1 d . U . . .
H71 H 0.032103 0.246611 0.315145 0.028 Uiso 1 1 calc R . . . .
C72 C 0.0578(3) 0.1441(3) 0.3231(3) 0.0203(12) Uani 1 1 d . U . . .
C73 C 0.1216(3) 0.1175(3) 0.3515(3) 0.0188(12) Uani 1 1 d . U . . .
H73 H 0.113224 0.061443 0.343708 0.023 Uiso 1 1 calc R . . . .
C74 C -0.0260(4) 0.0847(4) 0.2830(3) 0.0274(13) Uani 1 1 d . U . . .
C75 C -0.0185(4) 0.0157(4) 0.2201(3) 0.048(2) Uani 1 1 d . U . . .
H75A H 0.021830 -0.011519 0.235072 0.072 Uiso 1 1 calc GR . . . .
H75B H -0.001521 0.038364 0.189550 0.072 Uiso 1 1 calc GR . . . .
H75C H -0.071168 -0.024008 0.195344 0.072 Uiso 1 1 calc GR . . . .
C76 C -0.0548(4) 0.0446(4) 0.3276(3) 0.0388(17) Uani 1 1 d . U . . .
H76A H -0.061793 0.086667 0.368155 0.058 Uiso 1 1 calc GR . . . .
H76B H -0.014405 0.017337 0.342324 0.058 Uiso 1 1 calc GR . . . .
H76C H -0.106713 0.004291 0.300546 0.058 Uiso 1 1 calc GR . . . .
C77 C -0.0905(4) 0.1252(4) 0.2604(4) 0.0461(19) Uani 1 1 d . U . . .
H77A H -0.075540 0.147497 0.228933 0.069 Uiso 1 1 calc GR . . . .
H77B H -0.094900 0.169607 0.300860 0.069 Uiso 1 1 calc GR . . . .
H77C H -0.142765 0.084708 0.236779 0.069 Uiso 1 1 calc GR . . . .
C78 C 0.1654(4) 0.3702(3) 0.3791(3) 0.0238(13) Uani 1 1 d . U . . .
C79 C 0.1865(4) 0.4317(3) 0.4546(3) 0.0270(14) Uani 1 1 d . U . . .
H79A H 0.233955 0.423169 0.482411 0.041 Uiso 1 1 calc GR . . . .
H79B H 0.140307 0.423683 0.472040 0.041 Uiso 1 1 calc GR . . . .
H79C H 0.198567 0.487532 0.457490 0.041 Uiso 1 1 calc GR . . . .
C80 C 0.0927(4) 0.3866(4) 0.3373(3) 0.0348(16) Uani 1 1 d . U . . .
H80A H 0.047046 0.380915 0.355854 0.052 Uiso 1 1 calc GR . . . .
H80B H 0.077254 0.347131 0.289097 0.052 Uiso 1 1 calc GR . . . .
H80C H 0.106941 0.442179 0.340128 0.052 Uiso 1 1 calc GR . . . .
C81 C 0.2371(4) 0.3850(4) 0.3510(3) 0.0276(14) Uani 1 1 d . U . . .
H81A H 0.223140 0.346890 0.302463 0.041 Uiso 1 1 calc GR . . . .
H81B H 0.285292 0.376107 0.377632 0.041 Uiso 1 1 calc GR . . . .
H81C H 0.248355 0.441310 0.354992 0.041 Uiso 1 1 calc GR . . . .
C82 C 0.5700(4) 0.1501(6) 0.6585(5) 0.072(3) Uani 1 1 d . U . . .
H82A H 0.537325 0.096844 0.622735 0.107 Uiso 1 1 calc GR . . . .
H82B H 0.534135 0.183402 0.677074 0.107 Uiso 1 1 calc GR . . . .
H82C H 0.606088 0.142107 0.695624 0.107 Uiso 1 1 calc GR . . . .
C83 C 0.6681(4) 0.1378(4) 0.5949(4) 0.052(2) Uani 1 1 d . U . . .
H83A H 0.706544 0.167418 0.580388 0.078 Uiso 1 1 calc GR . . . .
H83B H 0.631648 0.090258 0.554607 0.078 Uiso 1 1 calc GR . . . .
H83C H 0.697864 0.119367 0.627880 0.078 Uiso 1 1 calc GR . . . .
C84 C 0.6995(4) 0.3305(4) 0.6531(3) 0.0341(15) Uani 1 1 d . U . . .
H84 H 0.737685 0.305997 0.628462 0.041 Uiso 1 1 calc R . . . .
C85 C 0.6702(4) 0.2744(5) 0.6834(4) 0.0452(17) Uani 1 1 d . U . . .
H85 H 0.632933 0.300124 0.708612 0.054 Uiso 1 1 calc R . . . .
C86 C 0.7399(4) 0.2704(5) 0.7375(4) 0.0495(19) Uani 1 1 d . U . . .
H86A H 0.717787 0.237904 0.760224 0.059 Uiso 1 1 calc R . . . .
H86B H 0.776822 0.242050 0.714475 0.059 Uiso 1 1 calc R . . . .
C87 C 0.7873(5) 0.3540(6) 0.7913(4) 0.065(2) Uani 1 1 d . U . . .
H87A H 0.752495 0.378922 0.819004 0.078 Uiso 1 1 calc R . . . .
H87B H 0.834340 0.348221 0.822744 0.078 Uiso 1 1 calc R . . . .
C88 C 0.8166(5) 0.4086(5) 0.7615(4) 0.060(2) Uani 1 1 d . U . . .
H88A H 0.857383 0.387766 0.739317 0.072 Uiso 1 1 calc R . . . .
H88B H 0.843340 0.463687 0.798716 0.072 Uiso 1 1 calc R . . . .
C89 C 0.7471(4) 0.4150(4) 0.7080(3) 0.0424(17) Uani 1 1 d . U . . .
H89A H 0.710267 0.443093 0.731348 0.051 Uiso 1 1 calc R . . . .
H89B H 0.769619 0.448079 0.685916 0.051 Uiso 1 1 calc R . . . .
C90 C 0.6620(3) 0.3602(4) 0.5503(3) 0.0225(13) Uani 1 1 d . U . . .
H90A H 0.615217 0.358627 0.514148 0.027 Uiso 1 1 calc R . . . .
H90B H 0.695766 0.417125 0.574356 0.027 Uiso 1 1 calc R . . . .
C91 C 0.7107(3) 0.3056(3) 0.5174(3) 0.0224(13) Uani 1 1 d . U . . .
C92 C 0.6741(3) 0.2230(4) 0.4745(3) 0.0243(13) Uani 1 1 d . U . . .
C93 C 0.7192(4) 0.1733(4) 0.4391(3) 0.0288(14) Uani 1 1 d . U . . .
C94 C 0.8025(4) 0.2067(4) 0.4558(3) 0.0306(15) Uani 1 1 d . U . . .
H94 H 0.833731 0.172523 0.434074 0.037 Uiso 1 1 calc R . . . .
C95 C 0.8424(3) 0.2868(4) 0.5023(3) 0.0268(14) Uani 1 1 d . U . . .
C96 C 0.7941(3) 0.3350(4) 0.5313(3) 0.0234(13) Uani 1 1 d . U . . .
H96 H 0.818575 0.390539 0.562039 0.028 Uiso 1 1 calc R . . . .
C97 C 0.6786(4) 0.0846(4) 0.3855(4) 0.0412(17) Uani 1 1 d . U . . .
C98 C 0.7392(4) 0.0443(4) 0.3514(4) 0.056(2) Uani 1 1 d . U . . .
H98A H 0.757799 0.073849 0.325792 0.084 Uiso 1 1 calc GR . . . .
H98B H 0.712600 -0.012768 0.319773 0.084 Uiso 1 1 calc GR . . . .
H98C H 0.785865 0.046127 0.387073 0.084 Uiso 1 1 calc GR . . . .
C99 C 0.6102(4) 0.0885(4) 0.3296(4) 0.057(2) Uani 1 1 d . U . . .
H99A H 0.632325 0.125121 0.310810 0.086 Uiso 1 1 calc GR . . . .
H99B H 0.568588 0.109148 0.349767 0.086 Uiso 1 1 calc GR . . . .
H99C H 0.586120 0.033568 0.292654 0.086 Uiso 1 1 calc GR . . . .
C100 C 0.6428(5) 0.0316(4) 0.4165(4) 0.060(2) Uani 1 1 d . U . . .
H10C H 0.621422 -0.024757 0.381466 0.091 Uiso 1 1 calc GR . . . .
H10D H 0.598858 0.052168 0.432811 0.091 Uiso 1 1 calc GR . . . .
H10E H 0.684992 0.033034 0.455212 0.091 Uiso 1 1 calc GR . . . .
C101 C 0.9345(4) 0.3166(4) 0.5240(3) 0.0338(15) Uani 1 1 d . U . . .
C102 C 0.9680(5) 0.2852(6) 0.4644(4) 0.099(4) Uani 1 1 d . U . . .
H10F H 0.939712 0.298060 0.426949 0.149 Uiso 1 1 calc GR . . . .
H10G H 0.960229 0.225856 0.448117 0.149 Uiso 1 1 calc GR . . . .
H10H H 1.026078 0.311327 0.479201 0.149 Uiso 1 1 calc GR . . . .
C103 C 0.9636(4) 0.4093(4) 0.5573(4) 0.062(2) Uani 1 1 d . U . . .
H10I H 0.945648 0.431231 0.598345 0.092 Uiso 1 1 calc GR . . . .
H10J H 0.941076 0.431363 0.524494 0.092 Uiso 1 1 calc GR . . . .
H10K H 1.023006 0.424998 0.570588 0.092 Uiso 1 1 calc GR . . . .
C104 C 0.9690(5) 0.2882(7) 0.5777(6) 0.105(4) Uani 1 1 d . U . . .
H10L H 0.957837 0.228380 0.557102 0.157 Uiso 1 1 calc GR . . . .
H10M H 0.944022 0.306063 0.614880 0.157 Uiso 1 1 calc GR . . . .
H10N H 1.027713 0.311518 0.596296 0.157 Uiso 1 1 calc GR . . . .
Cl7 Cl 0.72265(18) 0.25706(14) 0.28575(12) 0.0910(9) Uani 1 1 d . U . . .
Cl8 Cl 0.83465(15) 0.40862(18) 0.37592(12) 0.0955(9) Uani 1 1 d . U . . .
Cl9 Cl 0.67321(14) 0.38592(16) 0.38183(11) 0.0800(8) Uani 1 1 d . U . . .
C105 C 0.7499(4) 0.3376(4) 0.3663(3) 0.0434(18) Uani 1 1 d . U . . .
H105 H 0.764886 0.315382 0.401780 0.052 Uiso 1 1 calc R . . . .
O11 O 0.4255(5) 0.5314(6) 0.2986(5) 0.047(3) Uani 0.534(11) 1 d . U P . .
H11C H 0.465221 0.510855 0.287583 0.071 Uiso 0.534(11) 1 d G . P . .
H11D H 0.407511 0.510540 0.324256 0.071 Uiso 0.534(11) 1 d G . P . .
Cl10 Cl 0.63348(15) 0.3813(2) 0.21841(14) 0.0610(9) Uani 0.727(3) 1 d D U P B 1
Cl11 Cl 0.61964(17) 0.47881(18) 0.14047(14) 0.0565(9) Uani 0.727(3) 1 d D U P B 1
Cl12 Cl 0.5319(2) 0.3095(2) 0.0786(2) 0.0906(16) Uani 0.727(3) 1 d D U P B 1
C106 C 0.5680(5) 0.3989(4) 0.1547(3) 0.059(3) Uani 0.727(3) 1 d D U P B 1
H106 H 0.520960 0.415078 0.170661 0.071 Uiso 0.727(3) 1 calc R . P B 1
Cl13 Cl 0.5647(7) 0.2170(7) 0.0773(6) 0.111(4) Uani 0.273(3) 1 d D U P B 2
Cl14 Cl 0.6016(7) 0.3921(7) 0.1174(7) 0.119(4) Uani 0.273(3) 1 d D U P B 2
Cl15 Cl 0.4505(7) 0.2855(9) 0.0215(6) 0.134(5) Uani 0.273(3) 1 d D U P B 2
C107 C 0.5464(18) 0.2983(9) 0.064(3) 0.0906(16) Uani 0.273(3) 1 d D U P B 2
H107 H 0.570110 0.290922 0.025264 0.109 Uiso 0.273(3) 1 calc R . P B 2

loop_
_atom_site_aniso_label
_atom_site_aniso_U_11
_atom_site_aniso_U_22
_atom_site_aniso_U_33
_atom_site_aniso_U_23
_atom_site_aniso_U_13
_atom_site_aniso_U_12
In1 0.0204(2) 0.0161(2) 0.0147(2) 0.00674(19) 0.00301(18) 0.00511(18)
In2 0.0203(2) 0.0144(2) 0.0099(2) 0.00438(18) 0.00215(17) 0.00463(17)
Cl1 0.0286(8) 0.0178(8) 0.0217(8) 0.0096(7) 0.0084(6) 0.0063(6)
Cl2 0.0369(9) 0.0165(8) 0.0224(9) 0.0088(7) 0.0030(7) 0.0042(7)
Cl3 0.0225(8) 0.0253(8) 0.0124(8) 0.0060(6) 0.0040(6) 0.0104(6)
O2 0.031(2) 0.021(2) 0.012(2) 0.0086(18) 0.0090(18) 0.0080(18)
O1 0.025(2) 0.020(2) 0.023(2) 0.0115(19) -0.0011(18) 0.0038(18)
O3 0.020(2) 0.023(2) 0.015(2) 0.0090(18) 0.0021(16) 0.0040(17)
O4 0.062(3) 0.035(3) 0.019(3) 0.004(2) 0.004(2) 0.013(2)
O5 0.107(5) 0.094(5) 0.026(3) 0.037(3) 0.003(3) -0.019(4)
N1 0.025(3) 0.017(2) 0.022(3) 0.004(2) 0.011(2) 0.005(2)
N2 0.021(3) 0.021(3) 0.020(3) 0.010(2) 0.003(2) 0.005(2)
N3 0.020(2) 0.016(2) 0.016(3) 0.007(2) 0.002(2) 0.002(2)
N4 0.018(2) 0.015(2) 0.013(2) 0.005(2) 0.0042(19) 0.003(2)
N5 0.044(3) 0.051(4) 0.019(3) 0.017(3) 0.005(3) 0.014(3)
C1 0.019(3) 0.025(3) 0.016(3) 0.010(2) 0.006(2) 0.008(2)
C2 0.026(3) 0.023(3) 0.019(3) 0.011(3) 0.003(2) 0.005(2)
C3 0.030(3) 0.022(3) 0.014(3) 0.005(3) -0.001(3) 0.006(3)
C4 0.027(3) 0.039(3) 0.014(3) 0.014(3) 0.003(2) 0.014(3)
C5 0.035(4) 0.043(4) 0.021(3) 0.023(3) 0.004(3) 0.002(3)
C6 0.027(3) 0.032(4) 0.023(3) 0.016(3) 0.000(3) 0.000(3)
C7 0.041(4) 0.038(4) 0.022(4) 0.015(3) 0.016(3) 0.013(3)
C8 0.023(3) 0.031(4) 0.023(4) 0.009(3) 0.009(3) -0.001(3)
C9 0.021(3) 0.020(3) 0.024(3) 0.002(3) 0.005(3) 0.004(2)
C10 0.034(4) 0.033(3) 0.040(4) 0.004(3) 0.017(3) 0.015(3)
C11 0.045(4) 0.039(4) 0.046(5) -0.004(3) 0.017(4) 0.014(3)
C12 0.048(5) 0.019(4) 0.060(5) 0.001(3) 0.013(4) 0.013(3)
C13 0.032(4) 0.021(3) 0.046(4) 0.009(3) 0.006(3) 0.006(3)
C14 0.024(3) 0.022(3) 0.031(3) 0.009(3) 0.006(3) 0.008(3)
C15 0.022(3) 0.018(3) 0.028(3) 0.016(3) 0.001(3) 0.003(2)
C16 0.020(3) 0.027(3) 0.024(3) 0.017(3) 0.002(2) 0.004(2)
C17 0.023(3) 0.021(3) 0.018(3) 0.009(3) -0.001(2) 0.003(2)
C18 0.026(3) 0.025(3) 0.014(3) 0.009(3) 0.000(2) -0.001(2)
C19 0.022(3) 0.031(3) 0.019(3) 0.007(3) 0.000(3) 0.001(3)
C20 0.025(3) 0.031(3) 0.018(3) 0.009(3) 0.001(3) 0.008(3)
C21 0.024(3) 0.024(3) 0.027(4) 0.010(3) 0.001(3) 0.006(3)
C22 0.027(3) 0.032(3) 0.028(4) 0.007(3) -0.005(3) 0.010(3)
C23 0.100(7) 0.151(9) 0.036(5) 0.038(6) 0.037(5) 0.097(7)
C24 0.043(5) 0.035(4) 0.175(10) 0.039(6) -0.042(5) 0.006(4)
C25 0.033(4) 0.057(5) 0.027(4) 0.016(3) 0.003(3) 0.022(3)
C26 0.026(3) 0.025(3) 0.026(4) 0.006(3) -0.008(3) -0.004(3)
C27 0.034(4) 0.034(4) 0.038(4) 0.021(3) -0.003(3) -0.010(3)
C28 0.039(4) 0.031(4) 0.027(4) 0.013(3) -0.004(3) 0.003(3)
C29 0.033(4) 0.033(4) 0.035(4) 0.010(3) -0.005(3) -0.005(3)
C30 0.027(3) 0.021(3) 0.013(3) 0.000(3) -0.002(3) 0.001(3)
C31 0.024(3) 0.036(4) 0.019(4) 0.011(3) 0.007(3) 0.004(3)
C32 0.022(3) 0.018(3) 0.010(3) 0.007(2) 0.001(2) -0.001(2)
C33 0.023(3) 0.016(3) 0.009(3) 0.004(2) 0.005(2) 0.005(2)
C34 0.033(3) 0.019(3) 0.011(3) 0.007(3) 0.007(2) 0.005(3)
C35 0.039(4) 0.021(3) 0.016(3) 0.012(3) 0.012(3) 0.011(3)
C36 0.032(3) 0.026(3) 0.019(3) 0.014(3) 0.006(3) 0.009(3)
C37 0.032(3) 0.021(3) 0.012(3) 0.006(3) 0.002(2) 0.008(3)
C38 0.019(3) 0.012(3) 0.015(3) 0.003(2) 0.005(2) 0.004(2)
C39 0.020(3) 0.015(3) 0.004(3) -0.001(2) 0.001(2) 0.001(2)
C40 0.023(3) 0.014(3) 0.009(3) 0.000(2) 0.004(2) 0.002(2)
C41 0.025(3) 0.017(3) 0.015(3) 0.006(3) 0.005(2) 0.002(2)
C42 0.023(3) 0.025(3) 0.017(3) 0.008(3) 0.006(3) 0.005(3)
C43 0.022(3) 0.022(3) 0.012(3) 0.006(3) 0.002(2) 0.004(2)
C44 0.020(3) 0.017(3) 0.013(3) 0.005(3) 0.000(2) 0.001(2)
C45 0.024(3) 0.034(3) 0.034(4) 0.019(3) 0.010(3) 0.012(3)
C49 0.045(4) 0.028(3) 0.027(4) 0.019(3) 0.022(3) 0.019(3)
C50 0.059(5) 0.023(3) 0.044(4) 0.015(3) 0.027(4) 0.002(3)
C51 0.052(4) 0.047(4) 0.050(5) 0.036(4) 0.037(4) 0.020(4)
C52 0.060(4) 0.049(4) 0.033(4) 0.029(4) 0.029(3) 0.034(4)
C46 0.027(4) 0.062(6) 0.036(6) 0.027(5) 0.008(4) 0.021(4)
C47 0.046(6) 0.050(6) 0.070(8) 0.043(6) 0.041(6) 0.037(5)
C48 0.027(5) 0.026(5) 0.038(5) 0.012(4) 0.018(4) 0.012(4)
C46A 0.025(11) 0.077(14) 0.040(8) 0.040(9) 0.012(8) 0.029(10)
C47A 0.038(15) 0.032(8) 0.083(17) 0.007(11) 0.010(14) 0.012(8)
C48A 0.029(10) 0.066(16) 0.045(17) 0.029(14) 0.020(11) 0.019(10)
In3 0.0180(2) 0.0272(2) 0.0127(2) 0.0057(2) 0.00152(18) 0.00449(19)
In4 0.0196(2) 0.0400(3) 0.0317(3) 0.0224(2) 0.0107(2) 0.0113(2)
Cl4 0.0639(13) 0.0316(10) 0.0266(10) 0.0022(8) 0.0045(9) -0.0081(9)
Cl5 0.0265(9) 0.0385(10) 0.0625(13) 0.0279(9) 0.0192(8) 0.0112(8)
Cl6 0.0203(8) 0.0552(11) 0.0207(9) 0.0200(8) 0.0033(7) 0.0097(8)
O6 0.016(2) 0.025(2) 0.013(2) 0.0049(18) -0.0010(16) 0.0000(17)
O7 0.019(2) 0.025(2) 0.033(3) 0.006(2) 0.0081(19) 0.0028(18)
O8 0.022(2) 0.039(2) 0.017(2) 0.015(2) 0.0075(17) 0.0117(19)
O9 0.034(3) 0.064(3) 0.040(3) 0.035(3) 0.005(2) 0.004(3)
O10 0.053(3) 0.076(4) 0.032(3) 0.025(3) 0.024(3) 0.018(3)
N6 0.023(3) 0.032(3) 0.017(3) 0.004(2) 0.008(2) 0.009(2)
N7 0.019(3) 0.032(3) 0.011(2) 0.008(2) 0.001(2) 0.005(2)
N8 0.025(3) 0.057(3) 0.060(4) 0.046(3) 0.013(3) 0.016(3)
N9 0.029(3) 0.037(3) 0.020(3) 0.018(2) 0.013(2) 0.017(2)
N10 0.022(3) 0.062(4) 0.031(3) 0.022(3) 0.003(3) 0.001(3)
C53 0.017(3) 0.042(3) 0.020(3) 0.016(3) 0.009(3) 0.006(3)
C54 0.031(4) 0.045(4) 0.027(3) 0.020(3) 0.013(3) 0.015(3)
C55 0.032(4) 0.044(4) 0.027(4) 0.016(3) 0.015(3) 0.015(3)
C56 0.018(3) 0.046(4) 0.026(3) 0.019(3) 0.004(3) 0.002(3)
C57 0.023(3) 0.043(4) 0.032(4) 0.018(3) 0.005(3) 0.000(3)
C58 0.022(3) 0.036(3) 0.028(4) 0.016(3) 0.006(3) 0.002(3)
C59 0.033(4) 0.050(4) 0.031(4) 0.021(3) 0.016(3) 0.021(3)
C60 0.044(4) 0.046(4) 0.015(3) -0.003(3) 0.009(3) 0.011(3)
C61 0.030(3) 0.041(3) 0.013(3) 0.013(3) 0.002(3) 0.011(3)
C62 0.026(3) 0.036(3) 0.015(3) 0.011(3) 0.006(3) 0.004(3)
C63 0.049(4) 0.043(4) 0.024(4) 0.016(3) 0.014(3) 0.001(3)
C64 0.053(5) 0.061(5) 0.030(4) 0.024(3) 0.012(3) -0.011(4)
C65 0.055(5) 0.064(5) 0.034(4) 0.024(4) 0.024(4) 0.009(4)
C66 0.038(4) 0.059(4) 0.023(4) 0.019(3) 0.016(3) 0.010(3)
C67 0.018(3) 0.024(3) 0.008(3) 0.004(2) 0.001(2) 0.003(2)
C68 0.021(3) 0.030(3) 0.010(3) 0.010(3) 0.006(2) 0.008(2)
C69 0.019(3) 0.026(3) 0.011(3) 0.004(3) 0.003(2) 0.005(2)
C70 0.019(3) 0.024(3) 0.012(3) 0.004(2) 0.005(2) 0.008(2)
C71 0.022(3) 0.032(3) 0.016(3) 0.009(3) 0.005(2) 0.012(2)
C72 0.022(3) 0.023(3) 0.009(3) 0.001(2) 0.001(2) 0.002(2)
C73 0.022(3) 0.021(3) 0.011(3) 0.004(2) 0.005(2) 0.005(2)
C74 0.024(3) 0.033(3) 0.022(3) 0.007(3) 0.007(3) 0.006(3)
C75 0.028(4) 0.061(5) 0.027(4) -0.006(3) 0.002(3) 0.002(4)
C76 0.025(4) 0.050(4) 0.043(4) 0.024(4) 0.008(3) 0.001(3)
C77 0.030(4) 0.036(4) 0.058(5) 0.024(4) -0.014(3) -0.005(3)
C78 0.029(3) 0.024(3) 0.013(3) 0.005(3) 0.002(2) 0.008(3)
C79 0.036(4) 0.023(3) 0.022(3) 0.009(3) 0.009(3) 0.010(3)
C80 0.040(4) 0.032(4) 0.028(4) 0.012(3) 0.002(3) 0.010(3)
C81 0.035(4) 0.022(3) 0.026(4) 0.011(3) 0.010(3) 0.005(3)
C82 0.032(4) 0.128(8) 0.109(7) 0.108(7) 0.020(4) 0.023(5)
C83 0.041(4) 0.046(4) 0.079(6) 0.036(4) 0.015(4) 0.018(4)
C84 0.036(4) 0.043(4) 0.018(3) 0.013(3) 0.001(3) 0.007(3)
C85 0.039(4) 0.066(4) 0.045(4) 0.038(3) 0.010(3) 0.018(3)
C86 0.035(4) 0.084(5) 0.055(5) 0.053(4) 0.014(3) 0.023(4)
C87 0.052(5) 0.112(6) 0.037(5) 0.038(4) 0.002(4) 0.030(5)
C88 0.074(6) 0.066(5) 0.018(4) 0.010(4) -0.009(4) 0.009(4)
C89 0.059(5) 0.039(4) 0.018(4) 0.003(3) 0.002(3) 0.017(3)
C90 0.022(3) 0.032(3) 0.018(3) 0.014(3) 0.006(3) 0.010(3)
C91 0.025(3) 0.021(3) 0.023(3) 0.009(3) 0.009(3) 0.006(2)
C92 0.018(3) 0.025(3) 0.027(4) 0.007(3) 0.010(3) 0.005(2)
C93 0.021(3) 0.023(3) 0.032(4) 0.000(3) 0.009(3) 0.005(2)
C94 0.022(3) 0.026(3) 0.042(4) 0.007(3) 0.019(3) 0.007(3)
C95 0.017(3) 0.026(3) 0.028(4) 0.004(3) 0.005(3) 0.000(2)
C96 0.023(3) 0.021(3) 0.016(3) -0.001(3) 0.004(3) 0.003(2)
C97 0.030(4) 0.025(3) 0.054(5) -0.004(3) 0.021(3) 0.003(3)
C98 0.032(4) 0.033(4) 0.077(6) -0.011(4) 0.025(4) 0.005(3)
C99 0.025(4) 0.051(5) 0.055(5) -0.016(4) 0.006(3) 0.001(4)
C100 0.048(5) 0.023(4) 0.105(7) 0.012(4) 0.039(5) 0.005(4)
C101 0.022(3) 0.033(3) 0.035(4) 0.004(3) 0.006(3) 0.002(3)
C102 0.035(5) 0.114(8) 0.073(6) -0.042(6) 0.036(5) -0.021(5)
C103 0.031(4) 0.047(4) 0.084(6) 0.006(4) 0.013(4) 0.002(4)
C104 0.024(4) 0.164(10) 0.160(9) 0.123(9) 0.004(5) 0.008(6)
Cl7 0.140(2) 0.0563(15) 0.0608(16) -0.0033(13) 0.0580(17) 0.0076(15)
Cl8 0.0805(17) 0.127(2) 0.0500(15) 0.0256(15) 0.0192(13) -0.0301(16)
Cl9 0.0683(15) 0.126(2) 0.0448(14) 0.0209(14) 0.0215(11) 0.0534(15)
C105 0.047(4) 0.049(4) 0.029(4) 0.007(3) 0.016(3) 0.015(3)
O11 0.026(5) 0.051(7) 0.048(7) 0.003(5) 0.004(4) 0.015(5)
Cl10 0.0384(15) 0.113(3) 0.0584(19) 0.0596(19) 0.0199(14) 0.0251(16)
Cl11 0.0648(19) 0.074(2) 0.0441(18) 0.0324(16) 0.0161(14) 0.0352(16)
Cl12 0.092(3) 0.104(3) 0.057(3) 0.034(2) 0.006(2) -0.013(2)
C106 0.045(6) 0.125(8) 0.037(6) 0.047(5) 0.031(5) 0.044(6)
Cl13 0.098(8) 0.128(8) 0.127(10) 0.064(8) 0.044(7) 0.041(7)
Cl14 0.083(8) 0.099(7) 0.143(11) 0.042(7) -0.008(7) 0.014(6)
Cl15 0.087(7) 0.210(14) 0.098(9) 0.070(9) 0.015(6) 0.021(8)
C107 0.092(3) 0.104(3) 0.057(3) 0.034(2) 0.006(2) -0.013(2)

loop_
_atom_type_symbol
_atom_type_description
_atom_type_scat_dispersion_real
_atom_type_scat_dispersion_imag
_atom_type_scat_source
C C 0.0033 0.0016 'International Tables Vol C Tables 4.2.6.8 and 6.1.1.4'
H H 0.0000 0.0000 'International Tables Vol C Tables 4.2.6.8 and 6.1.1.4'
Cl Cl 0.1484 0.1585 'International Tables Vol C Tables 4.2.6.8 and 6.1.1.4'
In In -0.7276 1.3100 'International Tables Vol C Tables 4.2.6.8 and 6.1.1.4'
N N 0.0061 0.0033 'International Tables Vol C Tables 4.2.6.8 and 6.1.1.4'
O O 0.0106 0.0060 'International Tables Vol C Tables 4.2.6.8 and 6.1.1.4'

loop_
_geom_angle_atom_site_label_1
_geom_angle_atom_site_label_2
_geom_angle_atom_site_label_3
_geom_angle
Cl1 In1 Cl3 92.00(5)
O1 In1 Cl1 94.85(10)
O1 In1 Cl3 167.69(11)
O1 In1 O3 92.15(14)
O1 In1 N1 104.28(16)
O1 In1 N2 89.08(15)
O3 In1 Cl1 94.22(10)
O3 In1 Cl3 77.13(10)
O3 In1 N1 158.80(15)
O3 In1 N2 90.06(15)
N1 In1 Cl1 97.57(12)
N1 In1 Cl3 84.89(12)
N2 In1 Cl1 174.07(12)
N2 In1 Cl3 84.94(12)
N2 In1 N1 77.12(16)
Cl2 In2 Cl3 89.31(5)
O2 In2 Cl2 96.71(10)
O2 In2 Cl3 165.39(11)
O2 In2 O3 89.63(14)
O2 In2 N3 106.25(15)
O2 In2 N4 89.21(15)
O3 In2 Cl2 93.36(10)
O3 In2 Cl3 76.70(10)
O3 In2 N3 158.41(14)
O3 In2 N4 88.36(14)
N3 In2 Cl2 99.04(11)
N3 In2 Cl3 85.80(11)
N4 In2 Cl2 173.84(11)
N4 In2 Cl3 85.33(11)
N4 In2 N3 77.58(15)
In1 Cl3 In2 90.36(4)
C40 O2 In2 122.6(3)
C17 O1 In1 127.8(3)
In1 O3 In2 115.36(16)
C1 O3 In1 122.2(3)
C1 O3 In2 122.4(3)
C7 N1 In1 110.7(3)
C7 N1 C9 110.3(5)
C8 N1 In1 107.7(3)
C8 N1 C7 108.1(4)
C8 N1 C9 113.3(4)
C9 N1 In1 106.7(3)
In1 N2 H2 106.8
C14 N2 In1 113.2(3)
C14 N2 H2 106.8
C14 N2 C15 113.9(4)
C15 N2 In1 108.8(3)
C15 N2 H2 106.8
C30 N3 In2 110.2(3)
C30 N3 C32 109.5(4)
C31 N3 In2 109.3(3)
C31 N3 C30 109.1(4)
C31 N3 C32 113.2(4)
C32 N3 In2 105.4(3)
In2 N4 H4 107.2
C33 N4 In2 113.0(3)
C33 N4 H4 107.2
C38 N4 In2 109.3(3)
C38 N4 H4 107.2
C38 N4 C33 112.6(4)
O4 N5 C4 118.4(5)
O5 N5 O4 123.5(6)
O5 N5 C4 118.0(6)
O3 C1 C2 120.9(5)
O3 C1 C6 119.8(5)
C2 C1 C6 119.3(5)
C1 C2 H2A 119.6
C3 C2 C1 120.8(5)
C3 C2 H2A 119.6
C2 C3 H3 120.4
C2 C3 C4 119.1(6)
C4 C3 H3 120.4
C3 C4 N5 119.4(6)
C5 C4 N5 119.4(5)
C5 C4 C3 121.2(5)
C4 C5 H5 120.0
C4 C5 C6 119.9(6)
C6 C5 H5 120.0
C1 C6 H6 120.2
C5 C6 C1 119.6(6)
C5 C6 H6 120.2
N1 C7 H7A 109.5
N1 C7 H7B 109.5
N1 C7 H7C 109.5
H7A C7 H7B 109.5
H7A C7 H7C 109.5
H7B C7 H7C 109.5
N1 C8 H8A 109.5
N1 C8 H8B 109.5
N1 C8 H8C 109.5
H8A C8 H8B 109.5
H8A C8 H8C 109.5
H8B C8 H8C 109.5
N1 C9 H9 106.6
N1 C9 C10 114.4(5)
N1 C9 C14 111.3(5)
C10 C9 H9 106.6
C14 C9 H9 106.6
C14 C9 C10 110.9(5)
C9 C10 H10A 109.5
C9 C10 H10B 109.5
C9 C10 C11 110.7(5)
H10A C10 H10B 108.1
C11 C10 H10A 109.5
C11 C10 H10B 109.5
C10 C11 H11A 109.6
C10 C11 H11B 109.6
H11A C11 H11B 108.1
C12 C11 C10 110.5(6)
C12 C11 H11A 109.6
C12 C11 H11B 109.6
C11 C12 H12A 109.2
C11 C12 H12B 109.2
C11 C12 C13 111.9(5)
H12A C12 H12B 107.9
C13 C12 H12A 109.2
C13 C12 H12B 109.2
C12 C13 H13A 109.4
C12 C13 H13B 109.4
C12 C13 C14 111.3(5)
H13A C13 H13B 108.0
C14 C13 H13A 109.4
C14 C13 H13B 109.4
N2 C14 C9 111.9(4)
N2 C14 C13 112.3(5)
N2 C14 H14 107.0
C9 C14 C13 111.4(5)
C9 C14 H14 107.0
C13 C14 H14 107.0
N2 C15 H15A 108.9
N2 C15 H15B 108.9
H15A C15 H15B 107.8
C16 C15 N2 113.2(4)
C16 C15 H15A 108.9
C16 C15 H15B 108.9
C17 C16 C15 121.0(5)
C17 C16 C21 120.2(5)
C21 C16 C15 118.6(5)
O1 C17 C16 120.7(5)
O1 C17 C18 120.1(5)
C16 C17 C18 119.2(5)
C17 C18 C26 121.1(5)
C19 C18 C17 117.9(5)
C19 C18 C26 120.9(5)
C18 C19 H19 118.0
C20 C19 C18 124.0(6)
C20 C19 H19 118.0
C19 C20 C22 120.6(5)
C21 C20 C19 117.4(5)
C21 C20 C22 122.0(5)
C16 C21 H21 119.4
C20 C21 C16 121.2(6)
C20 C21 H21 119.4
C23 C22 C20 108.1(5)
C23 C22 C25 107.3(6)
C24 C22 C20 112.0(5)
C24 C22 C23 110.6(7)
C24 C22 C25 108.1(6)
C25 C22 C20 110.6(5)
C22 C23 H23A 109.5
C22 C23 H23B 109.5
C22 C23 H23C 109.5
H23A C23 H23B 109.5
H23A C23 H23C 109.5
H23B C23 H23C 109.5
C22 C24 H24A 109.5
C22 C24 H24B 109.5
C22 C24 H24C 109.5
H24A C24 H24B 109.5
H24A C24 H24C 109.5
H24B C24 H24C 109.5
C22 C25 H25A 109.5
C22 C25 H25B 109.5
C22 C25 H25C 109.5
H25A C25 H25B 109.5
H25A C25 H25C 109.5
H25B C25 H25C 109.5
C27 C26 C18 110.4(5)
C28 C26 C18 110.5(5)
C28 C26 C27 108.8(5)
C28 C26 C29 108.3(5)
C29 C26 C18 111.6(5)
C29 C26 C27 107.1(5)
C26 C27 H27A 109.5
C26 C27 H27B 109.5
C26 C27 H27C 109.5
H27A C27 H27B 109.5
H27A C27 H27C 109.5
H27B C27 H27C 109.5
C26 C28 H28A 109.5
C26 C28 H28B 109.5
C26 C28 H28C 109.5
H28A C28 H28B 109.5
H28A C28 H28C 109.5
H28B C28 H28C 109.5
C26 C29 H29A 109.5
C26 C29 H29B 109.5
C26 C29 H29C 109.5
H29A C29 H29B 109.5
H29A C29 H29C 109.5
H29B C29 H29C 109.5
N3 C30 H30A 109.5
N3 C30 H30B 109.5
N3 C30 H30C 109.5
H30A C30 H30B 109.5
H30A C30 H30C 109.5
H30B C30 H30C 109.5
N3 C31 H31A 109.5
N3 C31 H31B 109.5
N3 C31 H31C 109.5
H31A C31 H31B 109.5
H31A C31 H31C 109.5
H31B C31 H31C 109.5
N3 C32 H32 106.9
N3 C32 C33 111.5(4)
N3 C32 C37 115.1(4)
C33 C32 H32 106.9
C33 C32 C37 109.2(4)
C37 C32 H32 106.9
N4 C33 C32 112.9(4)
N4 C33 H33 107.5
N4 C33 C34 110.7(4)
C32 C33 H33 107.5
C32 C33 C34 110.5(4)
C34 C33 H33 107.5
C33 C34 H34A 109.5
C33 C34 H34B 109.5
H34A C34 H34B 108.1
C35 C34 C33 110.8(5)
C35 C34 H34A 109.5
C35 C34 H34B 109.5
C34 C35 H35A 109.2
C34 C35 H35B 109.2
H35A C35 H35B 107.9
C36 C35 C34 112.1(4)
C36 C35 H35A 109.2
C36 C35 H35B 109.2
C35 C36 H36A 109.3
C35 C36 H36B 109.3
C35 C36 C37 111.7(5)
H36A C36 H36B 107.9
C37 C36 H36A 109.3
C37 C36 H36B 109.3
C32 C37 C36 109.1(5)
C32 C37 H37A 109.9
C32 C37 H37B 109.9
C36 C37 H37A 109.9
C36 C37 H37B 109.9
H37A C37 H37B 108.3
N4 C38 H38A 109.0
N4 C38 H38B 109.0
N4 C38 C39 112.9(4)
H38A C38 H38B 107.8
C39 C38 H38A 109.0
C39 C38 H38B 109.0
C40 C39 C38 119.6(5)
C40 C39 C44 120.2(5)
C44 C39 C38 120.1(5)
O2 C40 C39 120.4(5)
O2 C40 C41 120.8(5)
C39 C40 C41 118.7(5)
C40 C41 C49 120.4(5)
C42 C41 C40 117.9(5)
C42 C41 C49 121.7(5)
C41 C42 H42 118.0
C41 C42 C43 123.9(5)
C43 C42 H42 118.0
C42 C43 C45 120.6(5)
C44 C43 C42 116.9(5)
C44 C43 C45 122.5(5)
C39 C44 H44 119.2
C43 C44 C39 121.5(5)
C43 C44 H44 119.2
C43 C45 C46 109.5(6)
C43 C45 C48 109.6(5)
C43 C45 C46A 102.5(9)
C43 C45 C47A 108.8(11)
C46 C45 C48 105.6(6)
C47 C45 C43 114.6(5)
C47 C45 C46 110.6(7)
C47 C45 C48 106.6(6)
C47A C45 C46A 104.5(18)
C48A C45 C43 116.3(12)
C48A C45 C46A 107.5(15)
C48A C45 C47A 115.6(18)
C50 C49 C41 110.1(5)
C51 C49 C41 111.4(5)
C51 C49 C50 108.3(5)
C52 C49 C41 108.6(5)
C52 C49 C50 110.0(5)
C52 C49 C51 108.5(5)
C49 C50 H50A 109.5
C49 C50 H50B 109.5
C49 C50 H50C 109.5
H50A C50 H50B 109.5
H50A C50 H50C 109.5
H50B C50 H50C 109.5
C49 C51 H51A 109.5
C49 C51 H51B 109.5
C49 C51 H51C 109.5
H51A C51 H51B 109.5
H51A C51 H51C 109.5
H51B C51 H51C 109.5
C49 C52 H52A 109.5
C49 C52 H52B 109.5
C49 C52 H52C 109.5
H52A C52 H52B 109.5
H52A C52 H52C 109.5
H52B C52 H52C 109.5
C45 C46 H46A 109.5
C45 C46 H46B 109.5
C45 C46 H46C 109.5
H46A C46 H46B 109.5
H46A C46 H46C 109.5
H46B C46 H46C 109.5
C45 C47 H47A 109.5
C45 C47 H47B 109.5
C45 C47 H47C 109.5
H47A C47 H47B 109.5
H47A C47 H47C 109.5
H47B C47 H47C 109.5
C45 C48 H48A 109.5
C45 C48 H48B 109.5
C45 C48 H48C 109.5
H48A C48 H48B 109.5
H48A C48 H48C 109.5
H48B C48 H48C 109.5
C45 C46A H46D 109.5
C45 C46A H46E 109.5
C45 C46A H46F 109.5
H46D C46A H46E 109.5
H46D C46A H46F 109.5
H46E C46A H46F 109.5
C45 C47A H47D 109.5
C45 C47A H47E 109.5
C45 C47A H47F 109.5
H47D C47A H47E 109.5
H47D C47A H47F 109.5
H47E C47A H47F 109.5
C45 C48A H48D 109.5
C45 C48A H48E 109.5
C45 C48A H48F 109.5
H48D C48A H48E 109.5
H48D C48A H48F 109.5
H48E C48A H48F 109.5
Cl4 In3 Cl6 93.52(6)
O6 In3 Cl4 95.00(11)
O6 In3 Cl6 166.98(11)
O6 In3 O8 93.18(14)
O6 In3 N6 104.28(15)
O6 In3 N7 87.21(15)
O8 In3 Cl4 96.78(11)
O8 In3 Cl6 76.03(10)
O8 In3 N6 159.06(15)
O8 In3 N7 92.28(15)
N6 In3 Cl4 93.18(13)
N6 In3 Cl6 85.03(12)
N7 In3 Cl4 170.53(12)
N7 In3 Cl6 85.99(12)
N7 In3 N6 77.35(16)
Cl5 In4 Cl6 92.62(5)
O7 In4 Cl5 94.79(11)
O7 In4 Cl6 166.55(11)
O7 In4 O8 92.44(14)
O7 In4 N8 103.65(18)
O7 In4 N9 87.00(16)
O8 In4 Cl5 93.05(11)
O8 In4 Cl6 75.95(10)
O8 In4 N8 160.85(18)
O8 In4 N9 93.18(15)
N8 In4 Cl5 95.84(15)
N8 In4 Cl6 86.71(14)
N9 In4 Cl5 173.44(12)
N9 In4 Cl6 86.90(12)
N9 In4 N8 77.60(18)
In4 Cl6 In3 90.80(5)
C69 O6 In3 127.6(3)
C92 O7 In4 127.6(4)
In3 O8 In4 115.30(16)
C53 O8 In3 120.7(3)
C53 O8 In4 123.8(3)
C59 N6 In3 104.2(3)
C59 N6 C61 114.6(5)
C60 N6 In3 111.9(4)
C60 N6 C59 107.0(5)
C60 N6 C61 111.5(5)
C61 N6 In3 107.6(3)
In3 N7 H7 107.3
C62 N7 In3 112.3(3)
C62 N7 H7 107.3
C62 N7 C67 113.5(4)
C67 N7 In3 108.8(3)
C67 N7 H7 107.3
C82 N8 In4 111.0(4)
C82 N8 C85 109.2(6)
C83 N8 In4 106.5(4)
C83 N8 C82 108.2(6)
C83 N8 C85 113.9(5)
C85 N8 In4 108.0(4)
In4 N9 H9A 108.5
C84 N9 In4 111.5(3)
C84 N9 H9A 108.5
C90 N9 In4 108.4(3)
C90 N9 H9A 108.5
C90 N9 C84 111.5(4)
O9 N10 C56 117.2(6)
O10 N10 O9 123.9(6)
O10 N10 C56 118.9(6)
O8 C53 C54 119.7(5)
O8 C53 C58 119.4(5)
C58 C53 C54 120.9(5)
C53 C54 H54 120.2
C55 C54 C53 119.6(6)
C55 C54 H54 120.2
C54 C55 H55 121.1
C54 C55 C56 117.8(6)
C56 C55 H55 121.1
C55 C56 N10 117.4(6)
C57 C56 N10 118.8(6)
C57 C56 C55 123.7(6)
C56 C57 H57 120.7
C56 C57 C58 118.6(6)
C58 C57 H57 120.7
C53 C58 H58 120.3
C57 C58 C53 119.4(6)
C57 C58 H58 120.3
N6 C59 H59A 109.5
N6 C59 H59B 109.5
N6 C59 H59C 109.5
H59A C59 H59B 109.5
H59A C59 H59C 109.5
H59B C59 H59C 109.5
N6 C60 H60A 109.5
N6 C60 H60B 109.5
N6 C60 H60C 109.5
H60A C60 H60B 109.5
H60A C60 H60C 109.5
H60B C60 H60C 109.5
N6 C61 H61 106.9
N6 C61 C62 111.7(5)
N6 C61 C66 113.9(5)
C62 C61 H61 106.9
C62 C61 C66 110.0(5)
C66 C61 H61 106.9
N7 C62 C61 111.6(5)
N7 C62 H62 107.1
N7 C62 C63 112.3(5)
C61 C62 H62 107.1
C61 C62 C63 111.3(5)
C63 C62 H62 107.1
C62 C63 H63A 109.1
C62 C63 H63B 109.1
H63A C63 H63B 107.8
C64 C63 C62 112.6(6)
C64 C63 H63A 109.1
C64 C63 H63B 109.1
C63 C64 H64A 109.7
C63 C64 H64B 109.7
C63 C64 C65 109.8(6)
H64A C64 H64B 108.2
C65 C64 H64A 109.7
C65 C64 H64B 109.7
C64 C65 H65A 109.5
C64 C65 H65B 109.5
H65A C65 H65B 108.1
C66 C65 C64 110.7(5)
C66 C65 H65A 109.5
C66 C65 H65B 109.5
C61 C66 H66A 109.4
C61 C66 H66B 109.4
C65 C66 C61 111.2(5)
C65 C66 H66A 109.4
C65 C66 H66B 109.4
H66A C66 H66B 108.0
N7 C67 H67A 109.3
N7 C67 H67B 109.3
N7 C67 C68 111.7(4)
H67A C67 H67B 107.9
C68 C67 H67A 109.3
C68 C67 H67B 109.3
C69 C68 C67 120.1(5)
C73 C68 C67 119.2(5)
C73 C68 C69 120.7(5)
O6 C69 C68 120.2(5)
O6 C69 C70 121.5(5)
C70 C69 C68 118.2(5)
C69 C70 C71 118.9(5)
C69 C70 C78 121.1(5)
C71 C70 C78 120.0(5)
C70 C71 H71 118.4
C72 C71 C70 123.2(5)
C72 C71 H71 118.4
C71 C72 C74 123.4(5)
C73 C72 C71 116.3(5)
C73 C72 C74 120.2(5)
C68 C73 C72 122.2(5)
C68 C73 H73 118.9
C72 C73 H73 118.9
C72 C74 C76 110.1(5)
C75 C74 C72 108.8(5)
C75 C74 C76 106.6(5)
C77 C74 C72 113.5(5)
C77 C74 C75 109.7(5)
C77 C74 C76 107.9(5)
C74 C75 H75A 109.5
C74 C75 H75B 109.5
C74 C75 H75C 109.5
H75A C75 H75B 109.5
H75A C75 H75C 109.5
H75B C75 H75C 109.5
C74 C76 H76A 109.5
C74 C76 H76B 109.5
C74 C76 H76C 109.5
H76A C76 H76B 109.5
H76A C76 H76C 109.5
H76B C76 H76C 109.5
C74 C77 H77A 109.5
C74 C77 H77B 109.5
C74 C77 H77C 109.5
H77A C77 H77B 109.5
H77A C77 H77C 109.5
H77B C77 H77C 109.5
C79 C78 C70 110.5(4)
C79 C78 C81 109.4(5)
C80 C78 C70 112.9(5)
C80 C78 C79 107.9(5)
C80 C78 C81 107.6(5)
C81 C78 C70 108.4(5)
C78 C79 H79A 109.5
C78 C79 H79B 109.5
C78 C79 H79C 109.5
H79A C79 H79B 109.5
H79A C79 H79C 109.5
H79B C79 H79C 109.5
C78 C80 H80A 109.5
C78 C80 H80B 109.5
C78 C80 H80C 109.5
H80A C80 H80B 109.5
H80A C80 H80C 109.5
H80B C80 H80C 109.5
C78 C81 H81A 109.5
C78 C81 H81B 109.5
C78 C81 H81C 109.5
H81A C81 H81B 109.5
H81A C81 H81C 109.5
H81B C81 H81C 109.5
N8 C82 H82A 109.5
N8 C82 H82B 109.5
N8 C82 H82C 109.5
H82A C82 H82B 109.5
H82A C82 H82C 109.5
H82B C82 H82C 109.5
N8 C83 H83A 109.5
N8 C83 H83B 109.5
N8 C83 H83C 109.5
H83A C83 H83B 109.5
H83A C83 H83C 109.5
H83B C83 H83C 109.5
N9 C84 H84 107.0
N9 C84 C89 111.3(5)
C85 C84 N9 111.9(5)
C85 C84 H84 107.0
C85 C84 C89 112.4(6)
C89 C84 H84 107.0
N8 C85 H85 106.2
N8 C85 C86 115.2(6)
C84 C85 N8 111.4(5)
C84 C85 H85 106.2
C84 C85 C86 111.1(6)
C86 C85 H85 106.2
C85 C86 H86A 109.1
C85 C86 H86B 109.2
H86A C86 H86B 107.9
C87 C86 C85 112.3(6)
C87 C86 H86A 109.2
C87 C86 H86B 109.2
C86 C87 H87A 109.0
C86 C87 H87B 109.0
H87A C87 H87B 107.8
C88 C87 C86 112.7(6)
C88 C87 H87A 109.0
C88 C87 H87B 109.0
C87 C88 H88A 109.3
C87 C88 H88B 109.3
C87 C88 C89 111.7(7)
H88A C88 H88B 107.9
C89 C88 H88A 109.3
C89 C88 H88B 109.3
C84 C89 C88 110.9(6)
C84 C89 H89A 109.5
C84 C89 H89B 109.5
C88 C89 H89A 109.5
C88 C89 H89B 109.5
H89A C89 H89B 108.0
N9 C90 H90A 109.1
N9 C90 H90B 109.1
H90A C90 H90B 107.9
C91 C90 N9 112.3(4)
C91 C90 H90A 109.1
C91 C90 H90B 109.1
C92 C91 C90 120.1(5)
C96 C91 C90 120.5(5)
C96 C91 C92 119.3(5)
O7 C92 C91 119.9(5)
O7 C92 C93 120.5(5)
C91 C92 C93 119.6(5)
C92 C93 C97 121.1(5)
C94 C93 C92 117.4(5)
C94 C93 C97 121.5(5)
C93 C94 H94 117.8
C95 C94 C93 124.4(5)
C95 C94 H94 117.8
C94 C95 C101 121.6(5)
C96 C95 C94 115.8(5)
C96 C95 C101 122.4(5)
C91 C96 H96 118.5
C95 C96 C91 123.0(5)
C95 C96 H96 118.5
C98 C97 C93 111.4(5)
C99 C97 C93 107.3(5)
C99 C97 C98 108.6(6)
C100 C97 C93 112.4(6)
C100 C97 C98 108.2(6)
C100 C97 C99 108.7(6)
C97 C98 H98A 109.5
C97 C98 H98B 109.5
C97 C98 H98C 109.5
H98A C98 H98B 109.5
H98A C98 H98C 109.5
H98B C98 H98C 109.5
C97 C99 H99A 109.5
C97 C99 H99B 109.5
C97 C99 H99C 109.5
H99A C99 H99B 109.5
H99A C99 H99C 109.5
H99B C99 H99C 109.5
C97 C100 H10C 109.5
C97 C100 H10D 109.5
C97 C100 H10E 109.5
H10C C100 H10D 109.5
H10C C100 H10E 109.5
H10D C100 H10E 109.5
C102 C101 C95 112.1(6)
C102 C101 C103 107.7(6)
C103 C101 C95 112.9(5)
C104 C101 C95 107.6(6)
C104 C101 C102 110.2(8)
C104 C101 C103 106.1(7)
C101 C102 H10F 109.5
C101 C102 H10G 109.5
C101 C102 H10H 109.5
H10F C102 H10G 109.5
H10F C102 H10H 109.5
H10G C102 H10H 109.5
C101 C103 H10I 109.5
C101 C103 H10J 109.5
C101 C103 H10K 109.5
H10I C103 H10J 109.5
H10I C103 H10K 109.5
H10J C103 H10K 109.5
C101 C104 H10L 109.5
C101 C104 H10M 109.5
C101 C104 H10N 109.5
H10L C104 H10M 109.5
H10L C104 H10N 109.5
H10M C104 H10N 109.5
Cl7 C105 Cl8 109.7(4)
Cl7 C105 H105 108.0
Cl8 C105 H105 108.0
Cl9 C105 Cl7 113.6(4)
Cl9 C105 Cl8 109.3(4)
Cl9 C105 H105 108.0
H11C O11 H11D 109.4
Cl10 C106 Cl11 109.7(4)
Cl10 C106 H106 109.0
Cl11 C106 H106 109.0
Cl12 C106 Cl10 109.7(5)
Cl12 C106 Cl11 110.4(4)
Cl12 C106 H106 109.0
Cl13 C107 H107 98.2
Cl14 C107 Cl13 121.3(16)
Cl14 C107 Cl15 119.1(15)
Cl14 C107 H107 98.2
Cl15 C107 Cl13 113.6(14)
Cl15 C107 H107 98.2

loop_
_geom_bond_atom_site_label_1
_geom_bond_atom_site_label_2
_geom_bond_distance
In1 Cl1 2.4184(14)
In1 Cl3 2.6126(14)
In1 O1 2.065(4)
In1 O3 2.193(4)
In1 N1 2.316(4)
In1 N2 2.251(4)
In2 Cl2 2.4160(14)
In2 Cl3 2.6250(14)
In2 O2 2.067(3)
In2 O3 2.203(4)
In2 N3 2.328(4)
In2 N4 2.255(4)
O2 C40 1.340(6)
O1 C17 1.341(6)
O3 C1 1.357(6)
O4 N5 1.229(7)
O5 N5 1.216(7)
N1 C7 1.496(7)
N1 C8 1.481(7)
N1 C9 1.497(7)
N2 H2 1.0000
N2 C14 1.471(7)
N2 C15 1.506(7)
N3 C30 1.485(7)
N3 C31 1.482(7)
N3 C32 1.516(6)
N4 H4 1.0000
N4 C33 1.496(6)
N4 C38 1.486(6)
N5 C4 1.458(7)
C1 C2 1.386(8)
C1 C6 1.404(7)
C2 H2A 0.9500
C2 C3 1.374(7)
C3 H3 0.9500
C3 C4 1.381(8)
C4 C5 1.373(8)
C5 H5 0.9500
C5 C6 1.377(8)
C6 H6 0.9500
C7 H7A 0.9800
C7 H7B 0.9800
C7 H7C 0.9800
C8 H8A 0.9800
C8 H8B 0.9800
C8 H8C 0.9800
C9 H9 1.0000
C9 C10 1.520(8)
C9 C14 1.515(8)
C10 H10A 0.9900
C10 H10B 0.9900
C10 C11 1.526(9)
C11 H11A 0.9900
C11 H11B 0.9900
C11 C12 1.512(10)
C12 H12A 0.9900
C12 H12B 0.9900
C12 C13 1.522(9)
C13 H13A 0.9900
C13 H13B 0.9900
C13 C14 1.530(8)
C14 H14 1.0000
C15 H15A 0.9900
C15 H15B 0.9900
C15 C16 1.504(7)
C16 C17 1.401(8)
C16 C21 1.409(8)
C17 C18 1.411(8)
C18 C19 1.393(8)
C18 C26 1.545(8)
C19 H19 0.9500
C19 C20 1.385(8)
C20 C21 1.380(8)
C20 C22 1.537(8)
C21 H21 0.9500
C22 C23 1.529(10)
C22 C24 1.498(9)
C22 C25 1.529(8)
C23 H23A 0.9800
C23 H23B 0.9800
C23 H23C 0.9800
C24 H24A 0.9800
C24 H24B 0.9800
C24 H24C 0.9800
C25 H25A 0.9800
C25 H25B 0.9800
C25 H25C 0.9800
C26 C27 1.538(8)
C26 C28 1.525(9)
C26 C29 1.535(8)
C27 H27A 0.9800
C27 H27B 0.9800
C27 H27C 0.9800
C28 H28A 0.9800
C28 H28B 0.9800
C28 H28C 0.9800
C29 H29A 0.9800
C29 H29B 0.9800
C29 H29C 0.9800
C30 H30A 0.9800
C30 H30B 0.9800
C30 H30C 0.9800
C31 H31A 0.9800
C31 H31B 0.9800
C31 H31C 0.9800
C32 H32 1.0000
C32 C33 1.518(7)
C32 C37 1.530(7)
C33 H33 1.0000
C33 C34 1.534(7)
C34 H34A 0.9900
C34 H34B 0.9900
C34 C35 1.529(7)
C35 H35A 0.9900
C35 H35B 0.9900
C35 C36 1.504(8)
C36 H36A 0.9900
C36 H36B 0.9900
C36 C37 1.549(7)
C37 H37A 0.9900
C37 H37B 0.9900
C38 H38A 0.9900
C38 H38B 0.9900
C38 C39 1.504(7)
C39 C40 1.397(7)
C39 C44 1.398(7)
C40 C41 1.421(7)
C41 C42 1.380(7)
C41 C49 1.550(7)
C42 H42 0.9500
C42 C43 1.390(7)
C43 C44 1.384(7)
C43 C45 1.519(8)
C44 H44 0.9500
C45 C46 1.554(10)
C45 C47 1.476(10)
C45 C48 1.578(10)
C45 C46A 1.71(2)
C45 C47A 1.56(3)
C45 C48A 1.40(2)
C49 C50 1.543(8)
C49 C51 1.531(8)
C49 C52 1.521(9)
C50 H50A 0.9800
C50 H50B 0.9800
C50 H50C 0.9800
C51 H51A 0.9800
C51 H51B 0.9800
C51 H51C 0.9800
C52 H52A 0.9800
C52 H52B 0.9800
C52 H52C 0.9800
C46 H46A 0.9800
C46 H46B 0.9800
C46 H46C 0.9800
C47 H47A 0.9800
C47 H47B 0.9800
C47 H47C 0.9800
C48 H48A 0.9800
C48 H48B 0.9800
C48 H48C 0.9800
C46A H46D 0.9800
C46A H46E 0.9800
C46A H46F 0.9800
C47A H47D 0.9800
C47A H47E 0.9800
C47A H47F 0.9800
C48A H48D 0.9800
C48A H48E 0.9800
C48A H48F 0.9800
In3 Cl4 2.4009(17)
In3 Cl6 2.6205(15)
In3 O6 2.078(4)
In3 O8 2.197(4)
In3 N6 2.342(5)
In3 N7 2.238(5)
In4 Cl5 2.4086(17)
In4 Cl6 2.6121(16)
In4 O7 2.078(4)
In4 O8 2.213(4)
In4 N8 2.320(5)
In4 N9 2.256(5)
O6 C69 1.348(6)
O7 C92 1.338(6)
O8 C53 1.370(6)
O9 N10 1.253(7)
O10 N10 1.216(7)
N6 C59 1.488(7)
N6 C60 1.487(7)
N6 C61 1.490(7)
N7 H7 1.0000
N7 C62 1.491(7)
N7 C67 1.497(7)
N8 C82 1.498(8)
N8 C83 1.488(8)
N8 C85 1.508(9)
N9 H9A 1.0000
N9 C84 1.499(7)
N9 C90 1.493(7)
N10 C56 1.477(8)
C53 C54 1.408(8)
C53 C58 1.388(8)
C54 H54 0.9500
C54 C55 1.379(8)
C55 H55 0.9500
C55 C56 1.388(8)
C56 C57 1.364(9)
C57 H57 0.9500
C57 C58 1.387(8)
C58 H58 0.9500
C59 H59A 0.9800
C59 H59B 0.9800
C59 H59C 0.9800
C60 H60A 0.9800
C60 H60B 0.9800
C60 H60C 0.9800
C61 H61 1.0000
C61 C62 1.504(8)
C61 C66 1.535(8)
C62 H62 1.0000
C62 C63 1.520(8)
C63 H63A 0.9900
C63 H63B 0.9900
C63 C64 1.513(9)
C64 H64A 0.9900
C64 H64B 0.9900
C64 C65 1.526(9)
C65 H65A 0.9900
C65 H65B 0.9900
C65 C66 1.525(9)
C66 H66A 0.9900
C66 H66B 0.9900
C67 H67A 0.9900
C67 H67B 0.9900
C67 C68 1.504(7)
C68 C69 1.410(8)
C68 C73 1.383(7)
C69 C70 1.398(7)
C70 C71 1.401(8)
C70 C78 1.551(8)
C71 H71 0.9500
C71 C72 1.398(8)
C72 C73 1.387(7)
C72 C74 1.535(8)
C73 H73 0.9500
C74 C75 1.528(8)
C74 C76 1.539(8)
C74 C77 1.517(8)
C75 H75A 0.9800
C75 H75B 0.9800
C75 H75C 0.9800
C76 H76A 0.9800
C76 H76B 0.9800
C76 H76C 0.9800
C77 H77A 0.9800
C77 H77B 0.9800
C77 H77C 0.9800
C78 C79 1.538(8)
C78 C80 1.524(8)
C78 C81 1.544(8)
C79 H79A 0.9800
C79 H79B 0.9800
C79 H79C 0.9800
C80 H80A 0.9800
C80 H80B 0.9800
C80 H80C 0.9800
C81 H81A 0.9800
C81 H81B 0.9800
C81 H81C 0.9800
C82 H82A 0.9800
C82 H82B 0.9800
C82 H82C 0.9800
C83 H83A 0.9800
C83 H83B 0.9800
C83 H83C 0.9800
C84 H84 1.0000
C84 C85 1.495(9)
C84 C89 1.524(9)
C85 H85 1.0000
C85 C86 1.526(9)
C86 H86A 0.9900
C86 H86B 0.9900
C86 C87 1.506(11)
C87 H87A 0.9900
C87 H87B 0.9900
C87 C88 1.466(10)
C88 H88A 0.9900
C88 H88B 0.9900
C88 C89 1.535(9)
C89 H89A 0.9900
C89 H89B 0.9900
C90 H90A 0.9900
C90 H90B 0.9900
C90 C91 1.486(7)
C91 C92 1.400(8)
C91 C96 1.399(8)
C92 C93 1.411(8)
C93 C94 1.401(8)
C93 C97 1.544(8)
C94 H94 0.9500
C94 C95 1.393(8)
C95 C96 1.384(8)
C95 C101 1.524(8)
C96 H96 0.9500
C97 C98 1.541(8)
C97 C99 1.535(10)
C97 C100 1.508(9)
C98 H98A 0.9800
C98 H98B 0.9800
C98 H98C 0.9800
C99 H99A 0.9800
C99 H99B 0.9800
C99 H99C 0.9800
C100 H10C 0.9800
C100 H10D 0.9800
C100 H10E 0.9800
C101 C102 1.502(9)
C101 C103 1.519(9)
C101 C104 1.491(10)
C102 H10F 0.9800
C102 H10G 0.9800
C102 H10H 0.9800
C103 H10I 0.9800
C103 H10J 0.9800
C103 H10K 0.9800
C104 H10L 0.9800
C104 H10M 0.9800
C104 H10N 0.9800
Cl7 C105 1.732(7)
Cl8 C105 1.738(7)
Cl9 C105 1.729(7)
C105 H105 1.0000
O11 H11C 0.8703
O11 H11D 0.8710
Cl10 C106 1.752(7)
Cl11 C106 1.761(6)
Cl12 C106 1.748(7)
C106 H106 1.0000
Cl13 C107 1.662(13)
Cl14 C107 1.661(13)
Cl15 C107 1.661(13)
C107 H107 1.0000

loop_
_geom_torsion_atom_site_label_1
_geom_torsion_atom_site_label_2
_geom_torsion_atom_site_label_3
_geom_torsion_atom_site_label_4
_geom_torsion
In1 O1 C17 C16 34.3(7)
In1 O1 C17 C18 -146.0(4)
In1 O3 C1 C2 -56.6(6)
In1 O3 C1 C6 123.2(4)
In1 N1 C9 C10 171.7(4)
In1 N1 C9 C14 45.0(5)
In1 N2 C14 C9 26.6(6)
In1 N2 C14 C13 152.7(4)
In1 N2 C15 C16 64.6(5)
In2 O2 C40 C39 44.4(6)
In2 O2 C40 C41 -138.1(4)
In2 O3 C1 C2 121.4(5)
In2 O3 C1 C6 -58.9(6)
In2 N3 C32 C33 47.1(5)
In2 N3 C32 C37 172.2(4)
In2 N4 C33 C32 19.3(5)
In2 N4 C33 C34 143.8(3)
In2 N4 C38 C39 60.4(5)
O2 C40 C41 C42 172.4(5)
O2 C40 C41 C49 -8.3(8)
O1 C17 C18 C19 177.3(5)
O1 C17 C18 C26 -5.3(8)
O3 C1 C2 C3 179.9(5)
O3 C1 C6 C5 179.8(5)
O4 N5 C4 C3 -1.4(8)
O4 N5 C4 C5 178.9(5)
O5 N5 C4 C3 176.5(6)
O5 N5 C4 C5 -3.2(9)
N1 C9 C10 C11 175.5(5)
N1 C9 C14 N2 -49.1(6)
N1 C9 C14 C13 -175.7(4)
N2 C15 C16 C17 -65.1(7)
N2 C15 C16 C21 120.1(5)
N3 C32 C33 N4 -45.9(6)
N3 C32 C33 C34 -170.6(4)
N3 C32 C37 C36 173.3(4)
N4 C33 C34 C35 177.3(4)
N4 C38 C39 C40 -69.3(6)
N4 C38 C39 C44 113.3(5)
N5 C4 C5 C6 -179.1(5)
C1 C2 C3 C4 0.8(8)
C2 C1 C6 C5 -0.5(8)
C2 C3 C4 N5 178.8(5)
C2 C3 C4 C5 -1.5(8)
C3 C4 C5 C6 1.2(9)
C4 C5 C6 C1 -0.2(9)
C6 C1 C2 C3 0.2(8)
C7 N1 C9 C10 -68.0(6)
C7 N1 C9 C14 165.3(5)
C8 N1 C9 C10 53.3(7)
C8 N1 C9 C14 -73.4(6)
C9 C10 C11 C12 57.4(7)
C10 C9 C14 N2 -177.7(5)
C10 C9 C14 C13 55.7(7)
C10 C11 C12 C13 -55.8(8)
C11 C12 C13 C14 54.0(8)
C12 C13 C14 N2 180.0(5)
C12 C13 C14 C9 -53.7(7)
C14 N2 C15 C16 -62.7(6)
C14 C9 C10 C11 -57.6(7)
C15 N2 C14 C9 151.6(5)
C15 N2 C14 C13 -82.3(6)
C15 C16 C17 O1 9.2(8)
C15 C16 C17 C18 -170.5(5)
C15 C16 C21 C20 172.4(5)
C16 C17 C18 C19 -3.0(8)
C16 C17 C18 C26 174.4(5)
C17 C16 C21 C20 -2.4(9)
C17 C18 C19 C20 0.0(9)
C17 C18 C26 C27 63.9(7)
C17 C18 C26 C28 -56.6(7)
C17 C18 C26 C29 -177.1(5)
C18 C19 C20 C21 1.8(9)
C18 C19 C20 C22 -176.3(5)
C19 C18 C26 C27 -118.8(6)
C19 C18 C26 C28 120.8(6)
C19 C18 C26 C29 0.2(8)
C19 C20 C21 C16 -0.6(9)
C19 C20 C22 C23 70.9(8)
C19 C20 C22 C24 -167.0(7)
C19 C20 C22 C25 -46.4(8)
C21 C16 C17 O1 -176.1(5)
C21 C16 C17 C18 4.2(9)
C21 C20 C22 C23 -107.2(7)
C21 C20 C22 C24 14.9(9)
C21 C20 C22 C25 135.6(6)
C22 C20 C21 C16 177.6(5)
C26 C18 C19 C20 -177.5(6)
C30 N3 C32 C33 165.6(4)
C30 N3 C32 C37 -69.3(6)
C31 N3 C32 C33 -72.4(6)
C31 N3 C32 C37 52.7(6)
C32 C33 C34 C35 -56.8(6)
C33 N4 C38 C39 -66.0(5)
C33 C32 C37 C36 -60.4(6)
C33 C34 C35 C36 53.0(6)
C34 C35 C36 C37 -53.6(6)
C35 C36 C37 C32 57.1(6)
C37 C32 C33 N4 -174.2(4)
C37 C32 C33 C34 61.1(6)
C38 N4 C33 C32 143.8(4)
C38 N4 C33 C34 -91.7(5)
C38 C39 C40 O2 9.5(8)
C38 C39 C40 C41 -168.1(5)
C38 C39 C44 C43 176.1(5)
C39 C40 C41 C42 -10.1(8)
C39 C40 C41 C49 169.3(5)
C40 C39 C44 C43 -1.2(8)
C40 C41 C42 C43 3.2(9)
C40 C41 C49 C50 65.9(7)
C40 C41 C49 C51 -174.0(5)
C40 C41 C49 C52 -54.6(7)
C41 C42 C43 C44 4.7(9)
C41 C42 C43 C45 -175.4(5)
C42 C41 C49 C50 -114.8(6)
C42 C41 C49 C51 5.3(8)
C42 C41 C49 C52 124.7(6)
C42 C43 C44 C39 -5.7(8)
C42 C43 C45 C46 64.4(7)
C42 C43 C45 C47 -170.7(7)
C42 C43 C45 C48 -51.0(7)
C42 C43 C45 C46A 123.4(11)
C42 C43 C45 C47A -126.3(17)
C42 C43 C45 C48A 6.4(16)
C44 C39 C40 O2 -173.2(5)
C44 C39 C40 C41 9.2(8)
C44 C43 C45 C46 -115.7(6)
C44 C43 C45 C47 9.2(9)
C44 C43 C45 C48 128.9(6)
C44 C43 C45 C46A -56.7(12)
C44 C43 C45 C47A 53.6(17)
C44 C43 C45 C48A -173.7(15)
C45 C43 C44 C39 174.4(5)
C49 C41 C42 C43 -176.2(5)
In3 O6 C69 C68 -39.7(7)
In3 O6 C69 C70 144.3(4)
In3 O8 C53 C54 -122.9(5)
In3 O8 C53 C58 59.1(6)
In3 N6 C61 C62 -40.2(5)
In3 N6 C61 C66 -165.6(4)
In3 N7 C62 C61 -34.2(6)
In3 N7 C62 C63 -159.8(4)
In3 N7 C67 C68 -70.5(5)
In4 O7 C92 C91 -40.1(7)
In4 O7 C92 C93 140.9(5)
In4 O8 C53 C54 51.4(7)
In4 O8 C53 C58 -126.6(5)
In4 N8 C85 C84 -40.6(6)
In4 N8 C85 C86 -168.3(5)
In4 N9 C84 C85 -34.1(6)
In4 N9 C84 C89 -160.8(4)
In4 N9 C90 C91 -69.2(5)
O6 C69 C70 C71 -176.3(5)
O6 C69 C70 C78 4.9(8)
O7 C92 C93 C94 -172.7(6)
O7 C92 C93 C97 5.6(9)
O8 C53 C54 C55 -177.4(5)
O8 C53 C58 C57 179.2(5)
O9 N10 C56 C55 172.1(5)
O9 N10 C56 C57 -7.8(8)
O10 N10 C56 C55 -5.9(8)
O10 N10 C56 C57 174.2(6)
N6 C61 C62 N7 50.9(6)
N6 C61 C62 C63 177.1(5)
N6 C61 C66 C65 -176.9(5)
N7 C62 C63 C64 -177.9(5)
N7 C67 C68 C69 62.1(6)
N7 C67 C68 C73 -116.0(5)
N8 C85 C86 C87 -179.6(6)
N9 C84 C85 N8 51.0(7)
N9 C84 C85 C86 -179.2(6)
N9 C84 C89 C88 -179.9(6)
N9 C90 C91 C92 65.1(7)
N9 C90 C91 C96 -112.1(6)
N10 C56 C57 C58 -178.9(5)
C53 C54 C55 C56 -1.5(9)
C54 C53 C58 C57 1.1(9)
C54 C55 C56 N10 -179.3(5)
C54 C55 C56 C57 0.6(10)
C55 C56 C57 C58 1.1(9)
C56 C57 C58 C53 -2.0(9)
C58 C53 C54 C55 0.7(9)
C59 N6 C61 C62 75.1(6)
C59 N6 C61 C66 -50.3(6)
C60 N6 C61 C62 -163.3(5)
C60 N6 C61 C66 71.3(6)
C61 C62 C63 C64 56.3(7)
C62 N7 C67 C68 55.2(6)
C62 C61 C66 C65 56.8(7)
C62 C63 C64 C65 -55.6(8)
C63 C64 C65 C66 56.0(8)
C64 C65 C66 C61 -57.4(8)
C66 C61 C62 N7 178.4(5)
C66 C61 C62 C63 -55.4(7)
C67 N7 C62 C61 -158.0(5)
C67 N7 C62 C63 76.3(6)
C67 C68 C69 O6 -1.3(8)
C67 C68 C69 C70 174.8(5)
C67 C68 C73 C72 -179.6(5)
C68 C69 C70 C71 7.6(8)
C68 C69 C70 C78 -171.2(5)
C69 C68 C73 C72 2.3(8)
C69 C70 C71 C72 -3.7(8)
C69 C70 C78 C79 -62.0(7)
C69 C70 C78 C80 177.0(5)
C69 C70 C78 C81 57.9(7)
C70 C71 C72 C73 -1.1(8)
C70 C71 C72 C74 177.4(5)
C71 C70 C78 C79 119.2(6)
C71 C70 C78 C80 -1.8(7)
C71 C70 C78 C81 -120.9(6)
C71 C72 C73 C68 1.8(8)
C71 C72 C74 C75 119.3(6)
C71 C72 C74 C76 -124.2(6)
C71 C72 C74 C77 -3.2(8)
C73 C68 C69 O6 176.8(5)
C73 C68 C69 C70 -7.1(8)
C73 C72 C74 C75 -62.3(7)
C73 C72 C74 C76 54.2(7)
C73 C72 C74 C77 175.3(5)
C74 C72 C73 C68 -176.8(5)
C78 C70 C71 C72 175.2(5)
C82 N8 C85 C84 -161.4(5)
C82 N8 C85 C86 70.9(7)
C83 N8 C85 C84 77.5(7)
C83 N8 C85 C86 -50.2(8)
C84 N9 C90 C91 53.9(6)
C84 C85 C86 C87 52.6(8)
C85 C84 C89 C88 53.7(8)
C85 C86 C87 C88 -54.0(9)
C86 C87 C88 C89 54.4(9)
C87 C88 C89 C84 -53.9(9)
C89 C84 C85 N8 177.0(5)
C89 C84 C85 C86 -53.1(8)
C90 N9 C84 C85 -155.4(5)
C90 N9 C84 C89 77.9(6)
C90 C91 C92 O7 -4.2(8)
C90 C91 C92 C93 174.9(5)
C90 C91 C96 C95 179.8(5)
C91 C92 C93 C94 8.2(9)
C91 C92 C93 C97 -173.4(6)
C92 C91 C96 C95 2.6(9)
C92 C93 C94 C95 -3.4(10)
C92 C93 C97 C98 177.3(6)
C92 C93 C97 C99 58.5(8)
C92 C93 C97 C100 -61.0(8)
C93 C94 C95 C96 -1.7(10)
C93 C94 C95 C101 173.4(6)
C94 C93 C97 C98 -4.5(9)
C94 C93 C97 C99 -123.3(7)
C94 C93 C97 C100 117.2(7)
C94 C95 C96 C91 2.1(9)
C94 C95 C101 C102 41.3(9)
C94 C95 C101 C103 163.2(6)
C94 C95 C101 C104 -80.0(8)
C96 C91 C92 O7 173.0(5)
C96 C91 C92 C93 -8.0(9)
C96 C95 C101 C102 -144.0(7)
C96 C95 C101 C103 -22.1(9)
C96 C95 C101 C104 94.7(8)
C97 C93 C94 C95 178.2(6)
C101 C95 C96 C91 -172.9(6)
